data_7706864
loop_
_publ_author_name
'Schlittenhardt, S\"oren'
'Moreno-Pineda, Eufemio'
'Ruben, Mario'

_publ_section_title
;
 Heteroleptic, polynuclear dysprosium(iii)-carbamato complexes through in
 situ carbon dioxide capture.
;
_journal_issue 13
_journal_name_full 'Dalton transactions (Cambridge, England : 2003)'
_journal_page_first 4735
_journal_page_last 4742
_journal_paper_doi 10.1039/d1dt00063b
_journal_volume 50
_journal_year 2021
_chemical_formula_moiety 'C163.947 H165.947 Dy6 N12 O34, 1(C7 H8), 1.5[C7H8]'
_chemical_formula_sum 'C181.45 H185.95 Dy6 N12 O34'
_chemical_formula_weight 4053.76
_chemical_properties_physical Moisture-sensitive
_space_group_crystal_system monoclinic
_space_group_IT_number 14
_space_group_name_Hall '-P 2ybc'
_space_group_name_H-M_alt 'P 1 21/c 1'
_atom_sites_solution_hydrogens geom
_atom_sites_solution_primary dual
_audit_creation_date 2021-02-10
_audit_creation_method
;
Olex2 1.3
(compiled 2020.11.12 svn.r5f609507 for OlexSys, GUI svn.r6226)
;
_audit_update_record
;
2021-02-10 deposited with the CCDC.	2021-03-15 downloaded from the CCDC.
;
_cell_angle_alpha 90
_cell_angle_beta 97.1774(9)
_cell_angle_gamma 90
_cell_formula_units_Z 2
_cell_length_a 15.05782(16)
_cell_length_b 20.9377(2)
_cell_length_c 29.0794(3)
_cell_measurement_reflns_used 40096
_cell_measurement_temperature 180.0
_cell_measurement_theta_max 27.0580
_cell_measurement_theta_min 1.8210
_cell_volume 9096.20(16)
_computing_cell_refinement 'CrysAlisPro 1.171.40.53 (Rigaku OD, 2019)'
_computing_data_collection 'CrysAlisPro 1.171.40.53 (Rigaku OD, 2019)'
_computing_data_reduction 'CrysAlisPro 1.171.40.53 (Rigaku OD, 2019)'
_computing_molecular_graphics 'Olex2 1.3 (Dolomanov et al., 2009)'
_computing_publication_material 'Olex2 1.3 (Dolomanov et al., 2009)'
_computing_structure_refinement 'SHELXL 2018/3 (Sheldrick, 2015)'
_computing_structure_solution 'SHELXT 2018/2 (Sheldrick, 2018)'
_diffrn_ambient_temperature 180.0
_diffrn_detector 'imaging plate (34 cm diameter)'
_diffrn_measured_fraction_theta_full 0.998
_diffrn_measured_fraction_theta_max 0.998
_diffrn_measurement_details
;
List of Runs (angles in degrees, time in seconds):

  # Type    Start    End  Width  t~exp~   \w     \q     \k     \f   Frames
#--------------------------------------------------------------------------
  1  \w    -90.00  90.00   0.80  240.60    --    0.00 180.00 242.00  225
;
_diffrn_measurement_device '2-circle goniometer'
_diffrn_measurement_device_type 'STOE IPDS2T'
_diffrn_measurement_method '\w scans'
_diffrn_orient_matrix_type 'CrysAlisPro convention (1999,Acta A55,543-557)'
_diffrn_orient_matrix_UB_11 -0.0061502000
_diffrn_orient_matrix_UB_12 0.0259929000
_diffrn_orient_matrix_UB_13 -0.0157139000
_diffrn_orient_matrix_UB_21 0.0124358000
_diffrn_orient_matrix_UB_22 0.0215825000
_diffrn_orient_matrix_UB_23 0.0184865000
_diffrn_orient_matrix_UB_31 0.0454065000
_diffrn_orient_matrix_UB_32 -0.0023774000
_diffrn_orient_matrix_UB_33 -0.0039885000
_diffrn_radiation_monochromator graphite
_diffrn_radiation_probe x-ray
_diffrn_radiation_type 'Mo K\a'
_diffrn_radiation_wavelength 0.71073
_diffrn_reflns_av_R_equivalents 0.0493
_diffrn_reflns_av_unetI/netI 0.0417
_diffrn_reflns_Laue_measured_fraction_full 0.998
_diffrn_reflns_Laue_measured_fraction_max 0.998
_diffrn_reflns_limit_h_max 17
_diffrn_reflns_limit_h_min -18
_diffrn_reflns_limit_k_max 26
_diffrn_reflns_limit_k_min -26
_diffrn_reflns_limit_l_max 36
_diffrn_reflns_limit_l_min -36
_diffrn_reflns_number 64483
_diffrn_reflns_point_group_measured_fraction_full 0.998
_diffrn_reflns_point_group_measured_fraction_max 0.998
_diffrn_reflns_theta_full 25.242
_diffrn_reflns_theta_max 26.372
_diffrn_reflns_theta_min 1.882
_diffrn_source 'fine-focus sealed X-ray tube'
_diffrn_source_type 'Enhance (Mo) X-ray Source'
_exptl_absorpt_coefficient_mu 2.505
_exptl_absorpt_correction_T_max 1.00000
_exptl_absorpt_correction_T_min 0.89084
_exptl_absorpt_correction_type multi-scan
_exptl_absorpt_process_details
;
CrysAlisPro 1.171.40.53 (Rigaku Oxford Diffraction, 2019)
Empirical absorption correction using spherical harmonics,
 implemented in SCALE3 ABSPACK scaling algorithm.
;
_exptl_crystal_colour 'clear yellow'
_exptl_crystal_colour_lustre clear
_exptl_crystal_colour_primary yellow
_exptl_crystal_density_diffrn 1.480
_exptl_crystal_description block
_exptl_crystal_F_000 4053
_exptl_crystal_recrystallization_method 'Re-crystallisation from solvent: Toluene'
_exptl_crystal_size_max 0.286
_exptl_crystal_size_mid 0.179
_exptl_crystal_size_min 0.151
_refine_diff_density_max 1.334
_refine_diff_density_min -1.431
_refine_diff_density_rms 0.132
_refine_ls_extinction_method none
_refine_ls_goodness_of_fit_ref 1.049
_refine_ls_hydrogen_treatment constr
_refine_ls_matrix_type full
_refine_ls_number_parameters 1237
_refine_ls_number_reflns 18589
_refine_ls_number_restraints 551
_refine_ls_restrained_S_all 1.048
_refine_ls_R_factor_all 0.0492
_refine_ls_R_factor_gt 0.0400
_refine_ls_shift/su_max 0.002
_refine_ls_shift/su_mean 0.000
_refine_ls_structure_factor_coef Fsqd
_refine_ls_weighting_details 'w=1/[\s^2^(Fo^2^)+(0.0701P)^2^+7.6460P] where P=(Fo^2^+2Fc^2^)/3'
_refine_ls_weighting_scheme calc
_refine_ls_wR_factor_gt 0.1110
_refine_ls_wR_factor_ref 0.1164
_reflns_Friedel_coverage 0.000
_reflns_number_gt 15781
_reflns_number_total 18589
_reflns_threshold_expression 'I > 2\s(I)'
_cod_data_source_file d1dt00063b2.cif
_cod_data_source_block sor-28d
_cod_depositor_comments 'Adding full bibliography for 7706862--7706864.cif.'
_cod_original_cell_volume 9096.21(16)
_cod_database_code 7706864
_shelx_shelxl_version_number 2018/3
_chemical_oxdiff_formula 'Dy6 N12 O34 C164 H166'
_shelx_space_group_comment
;
The symmetry employed for this shelxl refinement is uniquely defined
by the following loop, which should always be used as a source of
symmetry information in preference to the above space-group names.
They are only intended as comments.
;
_shelx_estimated_absorpt_t_max 0.703
_shelx_estimated_absorpt_t_min 0.534
_reflns_odcompleteness_completeness 99.96
_reflns_odcompleteness_iscentric 1
_reflns_odcompleteness_theta 27.04
_olex2_refinement_description
;
1. Fixed Uiso
 At 1.2 times of:
  All C(H) groups, All C(H,H) groups, All C(H,H,H,H) groups
 At 1.5 times of:
  All C(H,H,H) groups
2. Restrained distances
 C310-C308 \\sim C308-C314
 with sigma of 0.02
 C47A-C46A \\sim C46C-C28 \\sim C46B-C47B
 with sigma of 0.02
 C46A-N4 \\sim C46B-N4 \\sim C46C-N4
 with sigma of 0.02
 C39A-N4 \\sim N4-C39B
 with sigma of 0.02
 C39B-C40B \\sim C39A-C40A
 with sigma of 0.02
 C303-C301 \\sim C301-C307
 with sigma of 0.02
 C24A-N3 \\sim N3-C24B
 with sigma of 0.02
 C31B-N3 \\sim N3-C31A
 with sigma of 0.02
 C77B-C76 \\sim C76-C77A
 with sigma of 0.02
3. Restrained planarity
 C304, C302, C307, C301, C303, C305, C306
 with sigma of 0.1
 C312, C308, C311, C313, C314, C309, C310
 with sigma of 0.1
4. Uiso/Uaniso restraints and constraints
Uanis(C304) \\sim Ueq, Uanis(C302) \\sim Ueq, Uanis(C307) \\sim Ueq,
Uanis(C301) \\sim Ueq, Uanis(C303) \\sim Ueq, Uanis(C305) \\sim Ueq,
Uanis(C306) \\sim Ueq: with sigma of 0.01 and sigma for terminal atoms of 0.01
Uanis(C308) \\sim Ueq, Uanis(C309) \\sim Ueq, Uanis(C314) \\sim Ueq,
Uanis(C310) \\sim Ueq, Uanis(C313) \\sim Ueq, Uanis(C311) \\sim Ueq,
Uanis(C312) \\sim Ueq: with sigma of 0.01 and sigma for terminal atoms of 0.01
Uanis(C50A) = Uanis(C48C) = Uanis(C50B)
Uanis(C49A) = Uanis(C25) = Uanis(C49B)
Uanis(C51A) = Uanis(C27) = Uanis(C51B)
Uanis(C48B) = Uanis(C24) = Uanis(C48A)
Uanis(C52A) = Uanis(C26) = Uanis(C52B)
Uanis(C47A) = Uanis(C28) = Uanis(C47B)
Uanis(C46A) = Uanis(C46C) = Uanis(C46B)
Uanis(C31A) = Uanis(C31B)
5. Rigid body (RIGU) restrains
 C47B, C52B, C51B, C50B, C49B, C48B, C46B
 with sigma for 1-2 distances of 0.001 and sigma for 1-3 distances of 0.001
 C47A, C48A, C49A, C50A, C51A, C52A
 with sigma for 1-2 distances of 0.001 and sigma for 1-3 distances of 0.001
 N4, C39B, C40B, C41B, C42B, C43B, C44B, C45B
 with sigma for 1-2 distances of 0.001 and sigma for 1-3 distances of 0.001
 N3, C24B, C25B, C26B, C27B, C28B, C29B, C30B
 with sigma for 1-2 distances of 0.001 and sigma for 1-3 distances of 0.001
 C32B, C33B, C34B, C35B, C36B, C37B, C31B
 with sigma for 1-2 distances of 0.001 and sigma for 1-3 distances of 0.001
 C55, C56, C57, C58, C59, C60
 with sigma for 1-2 distances of 0.001 and sigma for 1-3 distances of 0.001
 C25A, C26A, C27A, C28A, C29A, C30A
 with sigma for 1-2 distances of 0.001 and sigma for 1-3 distances of 0.001
 C32A, C33A, C34A, C35A, C36A, C37A
 with sigma for 1-2 distances of 0.001 and sigma for 1-3 distances of 0.001
 C77A, C82A, C81A, C80A, C79A, C78A
 with sigma for 1-2 distances of 0.001 and sigma for 1-3 distances of 0.001
 C40A, C45A, C44A, C43A, C42A, C41A
 with sigma for 1-2 distances of 0.001 and sigma for 1-3 distances of 0.001
 C77B, C82B, C81B, C80B, C79B, C78B
 with sigma for 1-2 distances of 0.001 and sigma for 1-3 distances of 0.001
6. Others
 1*[Sof(C301)+Sof(H30C)+Sof(H30D)+Sof(H30E)+Sof(C306)+Sof(H306)+Sof(C307)+
 Sof(H307)+Sof(C302)+Sof(C303)+Sof(H303)+Sof(C304)+Sof(H304)+Sof(C305)+
 Sof(H305)]+1*[Sof(C308)+Sof(H30F)+Sof(H30G)+Sof(H30H)+Sof(C311)+Sof(H311)+
 Sof(C312)+Sof(H312)+Sof(C313)+Sof(H313)+Sof(C314)+Sof(H314)+Sof(C309)+
 Sof(C310)+Sof(H310)]=0.5 with esd of 0.00001
 1*[Sof(C46A)+Sof(H46A)+Sof(H46B)+Sof(C52A)+Sof(H52A)+Sof(C51A)+Sof(H51A)+
 Sof(C50A)+Sof(H50A)+Sof(C49A)+Sof(H49A)+Sof(C48A)+Sof(H48A)+Sof(C47A)]+1*
 [Sof(C46B)+Sof(H46C)+Sof(H46D)+Sof(C47B)+Sof(C52B)+Sof(H52B)+Sof(C51B)+
 Sof(H51B)+Sof(C50B)+Sof(H50B)+Sof(C49B)+Sof(H49B)]+1*[Sof(C27)+Sof(H27)+
 Sof(C26)+Sof(H26)+Sof(C28)+Sof(C24)+Sof(H24)+Sof(C25)+Sof(H25)+Sof(C48C)+
 Sof(H48C)+Sof(C46C)+Sof(H46E)+Sof(H46F)]=1 with esd of 0.00001
 Sof(C31B)=Sof(H31C)=Sof(H31D)=Sof(C32B)=Sof(C37B)=Sof(H37B)=Sof(C36B)=
 Sof(H36B)=Sof(C35B)=Sof(H35B)=Sof(C34B)=Sof(H34B)=Sof(C33B)=Sof(H33B)=1-FVAR(1)
 Sof(C32A)=Sof(C37A)=Sof(H37A)=Sof(C36A)=Sof(H36A)=Sof(C35A)=Sof(H35A)=
 Sof(C34A)=Sof(H34A)=Sof(C33A)=Sof(H33A)=Sof(C31A)=Sof(H31A)=Sof(H31B)=FVAR(1)
 Sof(C46A)=Sof(H46A)=Sof(H46B)=Sof(C52A)=Sof(H52A)=Sof(C51A)=Sof(H51A)=
 Sof(C50A)=Sof(H50A)=Sof(C49A)=Sof(H49A)=Sof(C48A)=Sof(H48A)=Sof(C47A)=FVAR(2)
 Sof(C39B)=Sof(H39C)=Sof(H39D)=Sof(C40B)=Sof(C45B)=Sof(H45B)=Sof(C44B)=
 Sof(H44B)=Sof(C43B)=Sof(H43B)=Sof(C42B)=Sof(H42B)=Sof(C41B)=Sof(H41B)=1-FVAR(3)
 Sof(C39A)=Sof(H39A)=Sof(H39B)=Sof(C40A)=Sof(C45A)=Sof(H45A)=Sof(C44A)=
 Sof(H44A)=Sof(C43A)=Sof(H43A)=Sof(C42A)=Sof(H42A)=Sof(C41A)=Sof(H41A)=FVAR(3)
 Sof(H76C)=Sof(H76D)=Sof(C77B)=Sof(C82B)=Sof(H82B)=Sof(C81B)=Sof(H81B)=
 Sof(C80B)=Sof(H80B)=Sof(C79B)=Sof(H79B)=Sof(C78B)=Sof(H78B)=1-FVAR(4)
 Sof(H76A)=Sof(H76B)=Sof(C77A)=Sof(C78A)=Sof(H78A)=Sof(C79A)=Sof(H79A)=
 Sof(C80A)=Sof(H80A)=Sof(C81A)=Sof(H81A)=Sof(C82A)=Sof(H82A)=FVAR(4)
 Sof(C24B)=Sof(H24C)=Sof(H24D)=Sof(C26B)=Sof(H26B)=Sof(C25B)=Sof(C30B)=
 Sof(H30B)=Sof(C29B)=Sof(H29B)=Sof(C28B)=Sof(H28B)=Sof(C27B)=Sof(H27B)=1-FVAR(5)
 Sof(C24A)=Sof(H24A)=Sof(H24B)=Sof(C25A)=Sof(C30A)=Sof(H30A)=Sof(C29A)=
 Sof(H29A)=Sof(C28A)=Sof(H28A)=Sof(C27A)=Sof(H27A)=Sof(C26A)=Sof(H26A)=FVAR(5)
 Sof(C301)=Sof(H30C)=Sof(H30D)=Sof(H30E)=Sof(C306)=Sof(H306)=Sof(C307)=
 Sof(H307)=Sof(C302)=Sof(C303)=Sof(H303)=Sof(C304)=Sof(H304)=Sof(C305)=
 Sof(H305)=FVAR(6)
 Sof(C308)=Sof(H30F)=Sof(H30G)=Sof(H30H)=Sof(C311)=Sof(H311)=Sof(C312)=
 Sof(H312)=Sof(C313)=Sof(H313)=Sof(C314)=Sof(H314)=Sof(C309)=Sof(C310)=
 Sof(H310)=FVAR(7)
 Sof(C46B)=Sof(H46C)=Sof(H46D)=Sof(C47B)=Sof(C52B)=Sof(H52B)=Sof(C51B)=
 Sof(H51B)=Sof(C50B)=Sof(H50B)=Sof(C49B)=Sof(H49B)=FVAR(8)
 Sof(C27)=Sof(H27)=Sof(C26)=Sof(H26)=Sof(C28)=Sof(C24)=Sof(H24)=Sof(C25)=
 Sof(H25)=Sof(C48C)=Sof(H48C)=Sof(C46C)=Sof(H46E)=Sof(H46F)=FVAR(9)
 Sof(C48B)=Sof(H48B)=FVAR(10)
7.a Secondary CH2 refined with riding coordinates:
 C2(H2A,H2B), C61(H61A,H61B), C3(H3A,H3B), C69(H69A,H69B), C54(H54A,H54B),
 C76(H76A,H76B), C76(H76C,H76D), C31A(H31A,H31B), C24A(H24A,H24B), C39A(H39A,
 H39B), C31B(H31C,H31D), C46A(H46A,H46B), C46B(H46C,H46D), C39B(H39C,H39D),
 C24B(H24C,H24D), C46C(H46E,H46F)
7.b Aromatic/amide H refined with riding coordinates:
 C5(H5), C8(H8), C7(H7), C67(H67), C14(H14), C75(H75), C18(H18), C9(H9),
 C16(H16), C71(H71), C17(H17), C63(H63), C74(H74), C65(H65), C64(H64), C72(H72),
  C73(H73), C66(H66), C56(H56), C58(H58), C60(H60), C57(H57), C59(H59),
 C37A(H37A), C36A(H36A), C35A(H35A), C34A(H34A), C33A(H33A), C78A(H78A),
 C79A(H79A), C80A(H80A), C81A(H81A), C82A(H82A), C30A(H30A), C29A(H29A),
 C28A(H28A), C27A(H27A), C26A(H26A), C45A(H45A), C44A(H44A), C43A(H43A),
 C42A(H42A), C41A(H41A), C37B(H37B), C36B(H36B), C35B(H35B), C34B(H34B),
 C33B(H33B), C52A(H52A), C51A(H51A), C50A(H50A), C49A(H49A), C48A(H48A),
 C52B(H52B), C51B(H51B), C50B(H50B), C49B(H49B), C48B(H48B), C45B(H45B),
 C44B(H44B), C43B(H43B), C42B(H42B), C41B(H41B), C82B(H82B), C81B(H81B),
 C80B(H80B), C79B(H79B), C78B(H78B), C26B(H26B), C30B(H30B), C29B(H29B),
 C28B(H28B), C27B(H27B), C306(H306), C307(H307), C303(H303), C304(H304),
 C305(H305), C311(H311), C312(H312), C313(H313), C314(H314), C310(H310),
 C27(H27), C26(H26), C24(H24), C25(H25), C48C(H48C)
7.c Fitted hexagon refined as free rotating group:
 C32A(C37A,C36A,C35A,C34A,C33A), C77A(C78A,C79A,C80A,C81A,C82A), C25A(C30A,
 C29A,C28A,C27A,C26A), C40A(C45A,C44A,C43A,C42A,C41A), C32B(C37B,C36B,C35B,C34B,
 C33B), C52A(C51A,C50A,C49A,C48A,C47A), C47B(C52B,C51B,C50B,C49B,C48B),
 C40B(C45B,C44B,C43B,C42B,C41B), C77B(C82B,C81B,C80B,C79B,C78B), C26B(C25B,C30B,
 C29B,C28B,C27B), C306(C307,C302,C303,C304,C305), C311(C312,C313,C314,C309,
 C310), C27(C26,C28,C24,C25,C48C)
7.d Idealised Me refined with riding coordinates:
 C301(H30C,H30D,H30E), C308(H30F,H30G,H30H)
7.e Idealised Me refined as rotating group:
 C21(H21A,H21B,H21C), C12(H12A,H12B,H12C), C4(H4A,H4B,H4C), C22(H22A,H22B,
 H22C), C13(H13A,H13B,H13C)
;
_smtbx_masks_special_details
;
A solvent mask was calculated and 144 electrons were 
found in a volume of 568\%A^3^ in 1 void per unit cell. 
This is consistent with the presence of 
1.5[C7H8] per Unit Cell 
which account for 150 electrons 
per unit cell.
;
_smtbx_masks_void_probe_radius 1.2
_smtbx_masks_void_truncation_radius 1.2
_olex2_submission_special_instructions 'No special instructions were received'
_oxdiff_exptl_absorpt_empirical_details
;
Empirical correction (ABSPACK) includes:
- Absorption correction using spherical harmonics
- Frame scaling
- Detector area scaling
;
_oxdiff_exptl_absorpt_empirical_full_max 1.173
_oxdiff_exptl_absorpt_empirical_full_min 0.888

loop_
_space_group_symop_operation_xyz
'x, y, z'
'-x, y+1/2, -z+1/2'
'-x, -y, -z'
'x, -y-1/2, z-1/2'

loop_
_atom_site_label
_atom_site_type_symbol
_atom_site_fract_x
_atom_site_fract_y
_atom_site_fract_z
_atom_site_U_iso_or_equiv
_atom_site_adp_type
_atom_site_occupancy
_atom_site_site_symmetry_order
_atom_site_calc_flag
_atom_site_refinement_flags_posn
_atom_site_refinement_flags_adp
_atom_site_refinement_flags_occupancy
_atom_site_disorder_assembly
_atom_site_disorder_group
Dy3 Dy 0.47956(2) 0.33614(2) 0.58373(2) 0.03166(7) Uani 1 1 d . . . . .
Dy1 Dy 0.31121(2) 0.51124(2) 0.59617(2) 0.03099(6) Uani 1 1 d . . . . .
Dy2 Dy 0.34985(2) 0.58199(2) 0.48345(2) 0.03208(7) Uani 1 1 d . . . . .
O3 O 0.49682(18) 0.39928(13) 0.51718(10) 0.0295(6) Uani 1 1 d . . . . .
O6 O 0.24030(19) 0.53489(16) 0.52223(11) 0.0371(7) Uani 1 1 d . . . . .
O2 O 0.40620(19) 0.48035(13) 0.49292(10) 0.0322(6) Uani 1 1 d . . . . .
O7 O 0.2045(2) 0.42531(15) 0.55793(12) 0.0407(7) Uani 1 1 d . . . . .
O4 O 0.3869(2) 0.58458(14) 0.56107(11) 0.0348(7) Uani 1 1 d . . . . .
O8 O 0.6168(2) 0.39086(15) 0.59276(10) 0.0372(7) Uani 1 1 d . . . . .
O11 O 0.1667(2) 0.52798(15) 0.62221(11) 0.0395(7) Uani 1 1 d . . . . .
O9 O 0.7089(2) 0.49509(15) 0.58570(12) 0.0415(7) Uani 1 1 d . . . . .
O16 O 0.3527(2) 0.31187(15) 0.53058(12) 0.0430(8) Uani 1 1 d . . . . .
O5 O 0.4572(2) 0.54184(16) 0.64469(11) 0.0421(7) Uani 1 1 d . . . . .
O17 O 0.3845(2) 0.24238(15) 0.58806(12) 0.0454(8) Uani 1 1 d . . . . .
O1 O 0.41050(19) 0.44015(14) 0.56534(10) 0.0332(6) Uani 1 1 d . . . . .
O14 O 0.3230(2) 0.44166(15) 0.65773(11) 0.0409(7) Uani 1 1 d . . . . .
O15 O 0.4122(2) 0.35855(17) 0.64758(12) 0.0479(8) Uani 1 1 d . . . . .
O13 O 0.4535(2) 0.74041(15) 0.45655(12) 0.0432(8) Uani 1 1 d . . . . .
O12 O 0.3590(3) 0.68913(16) 0.49684(14) 0.0575(10) Uani 1 1 d . . . . .
O10 O 0.2734(2) 0.59960(17) 0.64190(15) 0.0585(10) Uani 1 1 d . . . . .
N5 N 0.3314(3) 0.35849(19) 0.70739(14) 0.0427(9) Uani 1 1 d . . . . .
C11 C 0.1696(3) 0.5034(2) 0.50093(17) 0.0418(11) Uani 1 1 d . . . . .
N6 N 0.2744(3) 0.21946(19) 0.52860(14) 0.0441(9) Uani 1 1 d . . . . .
N1 N 0.1991(3) 0.6238(2) 0.44758(16) 0.0519(11) Uani 1 1 d . . . . .
C6 C 0.1151(3) 0.5284(3) 0.46260(18) 0.0517(13) Uani 1 1 d . . . . .
C1 C 0.4373(3) 0.4422(2) 0.52438(15) 0.0311(9) Uani 1 1 d . . . . .
N2 N 0.5802(3) 0.2843(2) 0.64837(14) 0.0440(9) Uani 1 1 d . . . . .
C10 C 0.1485(3) 0.4429(3) 0.51867(17) 0.0429(11) Uani 1 1 d . . . . .
C21 C 0.7371(3) 0.5609(2) 0.5847(2) 0.0500(12) Uani 1 1 d . . . . .
H21A H 0.802669 0.562881 0.589005 0.075 Uiso 1 1 calc R U . . .
H21B H 0.713771 0.584478 0.609727 0.075 Uiso 1 1 calc R U . . .
H21C H 0.714142 0.579895 0.554817 0.075 Uiso 1 1 calc R U . . .
C38 C 0.4040(3) 0.7369(2) 0.48828(16) 0.0397(10) Uani 1 1 d . . . . .
C12 C 0.1824(4) 0.3667(2) 0.5799(2) 0.0511(13) Uani 1 1 d . . . . .
H12A H 0.227231 0.358097 0.606661 0.077 Uiso 1 1 calc R U . . .
H12B H 0.181802 0.331385 0.557743 0.077 Uiso 1 1 calc R U . . .
H12C H 0.123232 0.370654 0.590337 0.077 Uiso 1 1 calc R U . . .
C5 C 0.1272(4) 0.5909(3) 0.44369(19) 0.0569(15) Uani 1 1 d . . . . .
H5 H 0.076071 0.609666 0.426433 0.068 Uiso 1 1 calc R U . . .
C68 C 0.3392(3) 0.2586(2) 0.55005(18) 0.0422(11) Uani 1 1 d . . . . .
C20 C 0.6737(3) 0.4072(2) 0.62983(16) 0.0397(10) Uani 1 1 d . . . . .
C19 C 0.7239(3) 0.4641(3) 0.62761(17) 0.0439(11) Uani 1 1 d . . . . .
C53 C 0.3569(3) 0.3877(2) 0.66866(16) 0.0389(10) Uani 1 1 d . . . . .
C2 C 0.4583(3) 0.6183(2) 0.58580(17) 0.0445(11) Uani 1 1 d . . . . .
H2A H 0.434622 0.652102 0.604724 0.053 Uiso 1 1 calc R U . . .
H2B H 0.494671 0.638864 0.563876 0.053 Uiso 1 1 calc R U . . .
C62 C 0.1781(3) 0.3730(2) 0.72881(17) 0.0454(11) Uani 1 1 d . . . . .
C8 C 0.0232(4) 0.4332(4) 0.4594(2) 0.0689(19) Uani 1 1 d . . . . .
H8 H -0.025983 0.409165 0.444885 0.083 Uiso 1 1 calc R U . . .
C7 C 0.0406(3) 0.4929(3) 0.4426(2) 0.0597(16) Uani 1 1 d . . . . .
H7 H 0.002025 0.510188 0.417358 0.072 Uiso 1 1 calc R U . . .
C23 C 0.1957(3) 0.5771(2) 0.6453(2) 0.0472(12) Uani 1 1 d . . . . .
C15 C 0.6867(3) 0.3702(3) 0.67061(17) 0.0485(12) Uani 1 1 d . . . . .
C61 C 0.2751(3) 0.3914(3) 0.73752(17) 0.0453(11) Uani 1 1 d . . . . .
H61A H 0.280360 0.438061 0.732969 0.054 Uiso 1 1 calc R U . . .
H61B H 0.297918 0.381867 0.770220 0.054 Uiso 1 1 calc R U . . .
C67 C 0.1196(4) 0.4038(3) 0.69464(19) 0.0497(12) Uani 1 1 d . . . . .
H67 H 0.141773 0.436531 0.676526 0.060 Uiso 1 1 calc R U . . .
C3 C 0.5152(3) 0.5731(3) 0.61657(18) 0.0459(12) Uani 1 1 d . . . . .
H3A H 0.543711 0.541484 0.597786 0.055 Uiso 1 1 calc R U . . .
H3B H 0.562702 0.596682 0.636205 0.055 Uiso 1 1 calc R U . . .
C14 C 0.6449(3) 0.3090(3) 0.67539(17) 0.0488(12) Uani 1 1 d . . . . .
H14 H 0.667955 0.284152 0.701516 0.059 Uiso 1 1 calc R U . . .
C75 C 0.3436(4) 0.2513(3) 0.4315(2) 0.0658(16) Uani 1 1 d . . . . .
H75 H 0.364376 0.287304 0.449699 0.079 Uiso 1 1 calc R U . . .
C18 C 0.7834(4) 0.4846(3) 0.6650(2) 0.0570(15) Uani 1 1 d . . . . .
H18 H 0.815322 0.523468 0.663096 0.068 Uiso 1 1 calc R U . . .
C70 C 0.2700(4) 0.2167(3) 0.44290(19) 0.0504(12) Uani 1 1 d . . . . .
C69 C 0.2247(3) 0.2373(2) 0.48401(18) 0.0462(11) Uani 1 1 d . . . . .
H69A H 0.217091 0.284273 0.483037 0.055 Uiso 1 1 calc R U . . .
H69B H 0.164402 0.217844 0.481479 0.055 Uiso 1 1 calc R U . . .
C9 C 0.0777(4) 0.4076(3) 0.4978(2) 0.0589(15) Uani 1 1 d . . . . .
H9 H 0.065718 0.366383 0.509225 0.071 Uiso 1 1 calc R U . . .
C16 C 0.7489(4) 0.3930(4) 0.70805(19) 0.0640(16) Uani 1 1 d . . . . .
H16 H 0.757902 0.368964 0.735938 0.077 Uiso 1 1 calc R U . . .
C54 C 0.3566(4) 0.2916(3) 0.7172(2) 0.0563(14) Uani 1 1 d . . . . .
H54A H 0.365347 0.270432 0.687688 0.068 Uiso 1 1 calc R U . . .
H54B H 0.306226 0.269902 0.729617 0.068 Uiso 1 1 calc R U . . .
C4 C 0.5047(5) 0.5076(3) 0.6823(2) 0.0723(19) Uani 1 1 d . . . . .
H4A H 0.462758 0.492893 0.703246 0.108 Uiso 1 1 calc R U . . .
H4B H 0.549563 0.535654 0.699281 0.108 Uiso 1 1 calc R U . . .
H4C H 0.534646 0.470682 0.670362 0.108 Uiso 1 1 calc R U . . .
C71 C 0.2401(5) 0.1643(3) 0.4163(2) 0.0702(18) Uani 1 1 d . . . . .
H71 H 0.189018 0.141292 0.423137 0.084 Uiso 1 1 calc R U . . .
C17 C 0.7959(4) 0.4482(4) 0.7051(2) 0.0704(18) Uani 1 1 d . . . . .
H17 H 0.837274 0.461712 0.730628 0.085 Uiso 1 1 calc R U . . .
C22 C 0.5537(4) 0.2193(3) 0.6590(2) 0.0602(15) Uani 1 1 d . . . . .
H22A H 0.489470 0.218274 0.661570 0.090 Uiso 1 1 calc R U . . .
H22B H 0.587265 0.205545 0.688398 0.090 Uiso 1 1 calc R U . . .
H22C H 0.566755 0.190431 0.634163 0.090 Uiso 1 1 calc R U . . .
C63 C 0.1428(4) 0.3248(3) 0.7543(2) 0.0602(15) Uani 1 1 d . . . . .
H63 H 0.181055 0.303581 0.777919 0.072 Uiso 1 1 calc R U . . .
C13 C 0.1942(5) 0.6877(3) 0.4265(3) 0.077(2) Uani 1 1 d . . . . .
H13A H 0.187476 0.719783 0.450384 0.116 Uiso 1 1 calc R U . . .
H13B H 0.142749 0.689817 0.402378 0.116 Uiso 1 1 calc R U . . .
H13C H 0.249282 0.696139 0.412783 0.116 Uiso 1 1 calc R U . . .
C74 C 0.3866(5) 0.2337(4) 0.3940(2) 0.078(2) Uani 1 1 d . . . . .
H74 H 0.435642 0.258147 0.386092 0.094 Uiso 1 1 calc R U . . .
C65 C -0.0024(4) 0.3382(3) 0.7124(3) 0.0712(18) Uani 1 1 d . . . . .
H65 H -0.063550 0.326169 0.706568 0.085 Uiso 1 1 calc R U . . .
C64 C 0.0545(4) 0.3071(3) 0.7463(3) 0.0738(19) Uani 1 1 d . . . . .
H64 H 0.032508 0.273649 0.763884 0.089 Uiso 1 1 calc R U . . .
C72 C 0.2857(7) 0.1452(4) 0.3789(2) 0.091(3) Uani 1 1 d . . . . .
H72 H 0.266691 0.108338 0.361217 0.109 Uiso 1 1 calc R U . . .
C73 C 0.3580(6) 0.1804(4) 0.3681(3) 0.085(2) Uani 1 1 d . . . . .
H73 H 0.388354 0.167912 0.342830 0.101 Uiso 1 1 calc R U . . .
C66 C 0.0307(4) 0.3876(3) 0.6869(2) 0.0609(15) Uani 1 1 d . . . . .
H66 H -0.008471 0.409810 0.664207 0.073 Uiso 1 1 calc R U . . .
C76 C 0.2527(4) 0.1596(2) 0.5501(2) 0.0582(15) Uani 1 1 d D . . . .
H76A H 0.229905 0.129812 0.524924 0.070 Uiso 0.48(2) 1 calc R U P A 1
H76B H 0.309323 0.141333 0.565574 0.070 Uiso 0.48(2) 1 calc R U P A 1
H76C H 0.305609 0.143938 0.570636 0.070 Uiso 0.52(2) 1 calc R U P A 2
H76D H 0.236280 0.127019 0.525857 0.070 Uiso 0.52(2) 1 calc R U P A 2
C55 C 0.4395(5) 0.2825(3) 0.7508(2) 0.0670(14) Uani 1 1 d . . . . .
C56 C 0.5012(5) 0.3288(4) 0.7619(2) 0.0764(16) Uani 1 1 d . . . . .
H56 H 0.491032 0.370336 0.749183 0.092 Uiso 1 1 calc R U . . .
C58 C 0.5952(6) 0.2553(5) 0.8092(3) 0.106(2) Uani 1 1 d . . . . .
H58 H 0.648617 0.246208 0.829098 0.127 Uiso 1 1 calc R U . . .
C60 C 0.4581(6) 0.2212(4) 0.7693(2) 0.0903(19) Uani 1 1 d . . . . .
H60 H 0.416347 0.187600 0.761769 0.108 Uiso 1 1 calc R U . . .
C57 C 0.5798(6) 0.3166(5) 0.7917(3) 0.102(2) Uani 1 1 d . . . . .
H57 H 0.621891 0.349788 0.799848 0.123 Uiso 1 1 calc R U . . .
C59 C 0.5352(7) 0.2092(6) 0.7980(3) 0.117(3) Uani 1 1 d . . . . .
H59 H 0.546281 0.167486 0.810182 0.141 Uiso 1 1 calc R U . . .
N4 N 0.3990(3) 0.7901(2) 0.51530(16) 0.0527(11) Uani 1 1 d D . . . .
N3 N 0.1425(3) 0.6067(2) 0.67342(19) 0.0598(13) Uani 1 1 d D . . . .
C32A C -0.0136(6) 0.6241(6) 0.6802(4) 0.060(4) Uani 0.531(16) 1 d G . P B 1
C37A C -0.0222(7) 0.6654(6) 0.6425(4) 0.070(4) Uani 0.531(16) 1 d G . P B 1
H37A H 0.024140 0.667969 0.623175 0.084 Uiso 0.531(16) 1 calc R U P B 1
C36A C -0.0985(8) 0.7028(5) 0.6330(3) 0.078(4) Uani 0.531(16) 1 d G . P B 1
H36A H -0.104394 0.730931 0.607152 0.093 Uiso 0.531(16) 1 calc R U P B 1
C35A C -0.1663(5) 0.6989(5) 0.6612(4) 0.067(3) Uani 0.531(16) 1 d G . P B 1
H35A H -0.218490 0.724503 0.654705 0.080 Uiso 0.531(16) 1 calc R U P B 1
C34A C -0.1577(5) 0.6577(5) 0.6990(5) 0.070(3) Uani 0.531(16) 1 d G . P B 1
H34A H -0.204052 0.655113 0.718281 0.084 Uiso 0.531(16) 1 calc R U P B 1
C33A C -0.0814(6) 0.6203(5) 0.7085(4) 0.061(3) Uani 0.531(16) 1 d G . P B 1
H33A H -0.075518 0.592151 0.734305 0.074 Uiso 0.531(16) 1 calc R U P B 1
C31A C 0.0594(13) 0.577(2) 0.683(2) 0.045(3) Uani 0.531(16) 1 d D . P B 1
H31A H 0.067856 0.557209 0.713984 0.054 Uiso 0.531(16) 1 calc R U P B 1
H31B H 0.043036 0.542476 0.659823 0.054 Uiso 0.531(16) 1 calc R U P B 1
C24A C 0.1792(9) 0.6592(4) 0.7053(4) 0.057(4) Uani 0.676(18) 1 d D . P B 1
H24A H 0.234745 0.674752 0.694115 0.068 Uiso 0.676(18) 1 calc R U P B 1
H24B H 0.135698 0.694900 0.701615 0.068 Uiso 0.676(18) 1 calc R U P B 1
C77A C 0.1887(8) 0.1596(8) 0.5838(5) 0.089(6) Uani 0.48(2) 1 d DG . P A 1
C78A C 0.1824(8) 0.2096(7) 0.6147(6) 0.072(5) Uani 0.48(2) 1 d G . P A 1
H78A H 0.223214 0.244294 0.615658 0.086 Uiso 0.48(2) 1 calc R U P A 1
C79A C 0.1165(9) 0.2087(8) 0.6441(5) 0.096(6) Uani 0.48(2) 1 d G . P A 1
H79A H 0.112216 0.242851 0.665241 0.115 Uiso 0.48(2) 1 calc R U P A 1
C80A C 0.0568(7) 0.1579(10) 0.6427(4) 0.107(6) Uani 0.48(2) 1 d G . P A 1
H80A H 0.011735 0.157305 0.662788 0.128 Uiso 0.48(2) 1 calc R U P A 1
C81A C 0.0630(11) 0.1079(10) 0.6117(5) 0.125(7) Uani 0.48(2) 1 d G . P A 1
H81A H 0.022251 0.073201 0.610752 0.150 Uiso 0.48(2) 1 calc R U P A 1
C82A C 0.1290(11) 0.1088(8) 0.5823(4) 0.096(6) Uani 0.48(2) 1 d G . P A 1
H82A H 0.133249 0.074643 0.561169 0.115 Uiso 0.48(2) 1 calc R U P A 1
C39A C 0.3619(8) 0.7908(6) 0.5590(4) 0.050(3) Uani 0.551(11) 1 d D . P C 1
H39A H 0.373262 0.832832 0.574142 0.060 Uiso 0.551(11) 1 calc R U P C 1
H39B H 0.391466 0.757620 0.579792 0.060 Uiso 0.551(11) 1 calc R U P C 1
C25A C 0.2002(6) 0.6465(5) 0.7557(2) 0.066(3) Uani 0.676(18) 1 d G . P B 1
C30A C 0.1674(7) 0.6871(5) 0.7874(3) 0.079(3) Uani 0.676(18) 1 d G . P B 1
H30A H 0.133106 0.723517 0.776885 0.095 Uiso 0.676(18) 1 calc R U P B 1
C29A C 0.1849(7) 0.6745(6) 0.8346(3) 0.100(4) Uani 0.676(18) 1 d G . P B 1
H29A H 0.162540 0.702240 0.856326 0.120 Uiso 0.676(18) 1 calc R U P B 1
C28A C 0.2351(9) 0.6212(6) 0.8501(3) 0.121(5) Uani 0.676(18) 1 d G . P B 1
H28A H 0.247078 0.612583 0.882327 0.145 Uiso 0.676(18) 1 calc R U P B 1
C27A C 0.2679(10) 0.5806(5) 0.8183(4) 0.153(9) Uani 0.676(18) 1 d G . P B 1
H27A H 0.302181 0.544201 0.828887 0.184 Uiso 0.676(18) 1 calc R U P B 1
C26A C 0.2504(8) 0.5932(5) 0.7711(3) 0.104(5) Uani 0.676(18) 1 d G . P B 1
H26A H 0.272748 0.565477 0.749446 0.125 Uiso 0.676(18) 1 calc R U P B 1
C40A C 0.2636(5) 0.7785(4) 0.5509(3) 0.057(3) Uani 0.551(11) 1 d DG . P C 1
C45A C 0.2055(6) 0.8238(4) 0.5290(5) 0.091(5) Uani 0.551(11) 1 d G . P C 1
H45A H 0.228447 0.862512 0.518175 0.110 Uiso 0.551(11) 1 calc R U P C 1
C44A C 0.1138(6) 0.8126(5) 0.5230(6) 0.134(8) Uani 0.551(11) 1 d G . P C 1
H44A H 0.074092 0.843541 0.508082 0.160 Uiso 0.551(11) 1 calc R U P C 1
C43A C 0.0802(5) 0.7559(6) 0.5389(6) 0.125(8) Uani 0.551(11) 1 d G . P C 1
H43A H 0.017551 0.748241 0.534805 0.150 Uiso 0.551(11) 1 calc R U P C 1
C42A C 0.1383(7) 0.7106(5) 0.5608(5) 0.135(7) Uani 0.551(11) 1 d G . P C 1
H42A H 0.115364 0.671911 0.571621 0.162 Uiso 0.551(11) 1 calc R U P C 1
C41A C 0.2300(6) 0.7219(4) 0.5668(4) 0.086(4) Uani 0.551(11) 1 d G . P C 1
H41A H 0.269719 0.690881 0.581713 0.103 Uiso 0.551(11) 1 calc R U P C 1
C31B C 0.0656(16) 0.574(3) 0.688(3) 0.045(3) Uani 0.469(16) 1 d D . P B 2
H31C H 0.081787 0.560168 0.720704 0.054 Uiso 0.469(16) 1 calc R U P B 2
H31D H 0.053416 0.535597 0.669022 0.054 Uiso 0.469(16) 1 calc R U P B 2
C32B C -0.0230(6) 0.6143(7) 0.6856(4) 0.041(3) Uani 0.469(16) 1 d G . P B 2
C37B C -0.0590(7) 0.6518(6) 0.6484(3) 0.055(3) Uani 0.469(16) 1 d G . P B 2
H37B H -0.028501 0.655584 0.621874 0.066 Uiso 0.469(16) 1 calc R U P B 2
C36B C -0.1395(7) 0.6836(5) 0.6501(4) 0.063(4) Uani 0.469(16) 1 d G . P B 2
H36B H -0.164050 0.709220 0.624688 0.076 Uiso 0.469(16) 1 calc R U P B 2
C35B C -0.1841(5) 0.6780(5) 0.6890(4) 0.056(3) Uani 0.469(16) 1 d G . P B 2
H35B H -0.239112 0.699789 0.690131 0.067 Uiso 0.469(16) 1 calc R U P B 2
C34B C -0.1482(6) 0.6406(6) 0.7262(4) 0.062(3) Uani 0.469(16) 1 d G . P B 2
H34B H -0.178626 0.636722 0.752760 0.074 Uiso 0.469(16) 1 calc R U P B 2
C33B C -0.0676(7) 0.6087(7) 0.7245(4) 0.060(3) Uani 0.469(16) 1 d G . P B 2
H33B H -0.043076 0.583086 0.749947 0.072 Uiso 0.469(16) 1 calc R U P B 2
C46A C 0.4630(8) 0.8419(5) 0.5194(7) 0.055(4) Uani 0.554(3) 1 d D . P C 1
H46A H 0.512173 0.831713 0.501023 0.066 Uiso 0.554(3) 1 calc R U P C 1
H46B H 0.489122 0.846193 0.552264 0.066 Uiso 0.554(3) 1 calc R U P C 1
C52A C 0.3957(6) 0.9185(4) 0.4568(2) 0.072(2) Uani 0.554(3) 1 d G . P C 1
H52A H 0.402037 0.887652 0.433504 0.087 Uiso 0.554(3) 1 calc R U P C 1
C51A C 0.3605(7) 0.9784(4) 0.4446(2) 0.088(3) Uani 0.554(3) 1 d G . P C 1
H51A H 0.342771 0.988440 0.412880 0.106 Uiso 0.554(3) 1 calc R U P C 1
C50A C 0.3511(7) 1.0236(3) 0.4787(3) 0.090(2) Uani 0.554(3) 1 d G . P C 1
H50A H 0.327057 1.064471 0.470286 0.108 Uiso 0.554(3) 1 calc R U P C 1
C49A C 0.3770(7) 1.0088(3) 0.5250(3) 0.088(2) Uani 0.554(3) 1 d G . P C 1
H49A H 0.370609 1.039716 0.548316 0.106 Uiso 0.554(3) 1 calc R U P C 1
C48A C 0.4122(6) 0.9490(4) 0.5373(2) 0.076(2) Uani 0.554(3) 1 d G . P C 1
H48A H 0.429875 0.938929 0.568940 0.091 Uiso 0.554(3) 1 calc R U P C 1
C47A C 0.4215(5) 0.9038(3) 0.5032(3) 0.0626(19) Uani 0.554(3) 1 d DG . P C 1
C46B C 0.4383(14) 0.8505(8) 0.5003(10) 0.055(4) Uani 0.245(3) 1 d D . P C 2
H46C H 0.479470 0.839049 0.477590 0.066 Uiso 0.245(3) 1 calc R U P C 2
H46D H 0.475643 0.868505 0.527690 0.066 Uiso 0.245(3) 1 calc R U P C 2
C47B C 0.3798(11) 0.9030(7) 0.4794(7) 0.0626(19) Uani 0.245(3) 1 d DG . P C 2
C52B C 0.3021(12) 0.8857(6) 0.4512(7) 0.072(2) Uani 0.245(3) 1 d G . P C 2
H52B H 0.288743 0.841878 0.445483 0.087 Uiso 0.245(3) 1 calc R U P C 2
C51B C 0.2440(11) 0.9325(9) 0.4315(7) 0.088(3) Uani 0.245(3) 1 d G . P C 2
H51B H 0.190853 0.920701 0.412225 0.106 Uiso 0.245(3) 1 calc R U P C 2
C50B C 0.2635(14) 0.9967(8) 0.4399(8) 0.090(2) Uani 0.245(3) 1 d G . P C 2
H50B H 0.223764 1.028677 0.426401 0.108 Uiso 0.245(3) 1 calc R U P C 2
C49B C 0.3412(15) 1.0140(6) 0.4681(9) 0.088(2) Uani 0.245(3) 1 d G . P C 2
H49B H 0.354564 1.057830 0.473836 0.106 Uiso 0.245(3) 1 calc R U P C 2
C48B C 0.3994(12) 0.9672(8) 0.4878(8) 0.076(2) Uani 0.218(15) 1 d G . P C 2
H48B H 0.452455 0.979008 0.507094 0.091 Uiso 0.218(15) 1 calc R U P C 2
C39B C 0.3302(10) 0.7797(9) 0.5490(5) 0.054(3) Uani 0.449(11) 1 d D . P C 2
H39C H 0.339059 0.813514 0.572959 0.065 Uiso 0.449(11) 1 calc R U P C 2
H39D H 0.343620 0.738374 0.564858 0.065 Uiso 0.449(11) 1 calc R U P C 2
C40B C 0.2308(5) 0.7796(5) 0.5290(4) 0.061(3) Uani 0.449(11) 1 d DG . P C 2
C45B C 0.1991(6) 0.8252(5) 0.4963(4) 0.069(4) Uani 0.449(11) 1 d G . P C 2
H45B H 0.239017 0.855738 0.486091 0.083 Uiso 0.449(11) 1 calc R U P C 2
C44B C 0.1091(7) 0.8261(5) 0.4784(4) 0.088(5) Uani 0.449(11) 1 d G . P C 2
H44B H 0.087435 0.857257 0.456053 0.106 Uiso 0.449(11) 1 calc R U P C 2
C43B C 0.0507(5) 0.7814(6) 0.4933(5) 0.085(4) Uani 0.449(11) 1 d G . P C 2
H43B H -0.010867 0.782004 0.481137 0.102 Uiso 0.449(11) 1 calc R U P C 2
C42B C 0.0823(7) 0.7358(6) 0.5261(5) 0.090(5) Uani 0.449(11) 1 d G . P C 2
H42B H 0.042411 0.705230 0.536260 0.108 Uiso 0.449(11) 1 calc R U P C 2
C41B C 0.1724(8) 0.7349(5) 0.5439(4) 0.080(4) Uani 0.449(11) 1 d G . P C 2
H41B H 0.193994 0.703710 0.566298 0.096 Uiso 0.449(11) 1 calc R U P C 2
C77B C 0.1736(7) 0.1697(6) 0.5787(4) 0.057(3) Uani 0.52(2) 1 d DG . P A 2
C82B C 0.0868(9) 0.1484(11) 0.5652(6) 0.127(10) Uani 0.52(2) 1 d G . P A 2
H82B H 0.073773 0.123504 0.537930 0.152 Uiso 0.52(2) 1 calc R U P A 2
C81B C 0.0190(8) 0.1637(14) 0.5917(7) 0.25(2) Uani 0.52(2) 1 d G . P A 2
H81B H -0.040312 0.149130 0.582505 0.299 Uiso 0.52(2) 1 calc R U P A 2
C80B C 0.0381(8) 0.2001(11) 0.6317(6) 0.127(8) Uani 0.52(2) 1 d G . P A 2
H80B H -0.008262 0.210526 0.649770 0.152 Uiso 0.52(2) 1 calc R U P A 2
C79B C 0.1249(9) 0.2214(6) 0.6452(4) 0.089(5) Uani 0.52(2) 1 d G . P A 2
H79B H 0.137873 0.246297 0.672460 0.107 Uiso 0.52(2) 1 calc R U P A 2
C78B C 0.1926(7) 0.2061(6) 0.6187(4) 0.065(4) Uani 0.52(2) 1 d G . P A 2
H78B H 0.251959 0.220671 0.627885 0.078 Uiso 0.52(2) 1 calc R U P A 2
C24B C 0.167(3) 0.6706(12) 0.6948(16) 0.085(7) Uani 0.324(18) 1 d D . P B 2
H24C H 0.114496 0.698517 0.696076 0.102 Uiso 0.324(18) 1 calc R U P B 2
H24D H 0.212908 0.693051 0.679198 0.102 Uiso 0.324(18) 1 calc R U P B 2
C26B C 0.2767(15) 0.6030(10) 0.7474(8) 0.099(7) Uani 0.324(18) 1 d G . P B 2
H26B H 0.300439 0.587332 0.720830 0.118 Uiso 0.324(18) 1 calc R U P B 2
C25B C 0.2047(17) 0.6451(11) 0.7423(8) 0.088(6) Uani 0.324(18) 1 d G . P B 2
C30B C 0.1699(15) 0.6681(11) 0.7812(9) 0.093(7) Uani 0.324(18) 1 d G . P B 2
H30B H 0.120720 0.696818 0.777658 0.111 Uiso 0.324(18) 1 calc R U P B 2
C29B C 0.2071(16) 0.6489(13) 0.8252(8) 0.125(10) Uani 0.324(18) 1 d G . P B 2
H29B H 0.183279 0.664633 0.851743 0.150 Uiso 0.324(18) 1 calc R U P B 2
C28B C 0.2790(17) 0.6069(11) 0.8303(8) 0.118(10) Uani 0.324(18) 1 d G . P B 2
H28B H 0.304419 0.593798 0.860372 0.142 Uiso 0.324(18) 1 calc R U P B 2
C27B C 0.3138(15) 0.5839(9) 0.7914(10) 0.109(8) Uani 0.324(18) 1 d G . P B 2
H27B H 0.362999 0.555147 0.794916 0.131 Uiso 0.324(18) 1 calc R U P B 2
C301 C -0.0512(16) 0.9729(10) 0.6838(7) 0.079(6) Uani 0.305(2) 1 d D U P D -1
H30C H -0.036604 0.993203 0.714123 0.118 Uiso 0.305(2) 1 calc R U P D -1
H30D H -0.099847 0.942114 0.685136 0.118 Uiso 0.305(2) 1 calc R U P D -1
H30E H -0.069968 1.005502 0.660424 0.118 Uiso 0.305(2) 1 calc R U P D -1
C306 C 0.1876(9) 0.9397(10) 0.6512(6) 0.138(13) Uani 0.305(2) 1 d G U P D -1
H306 H 0.240783 0.963040 0.648490 0.165 Uiso 0.305(2) 1 calc R U P D -1
C307 C 0.1142(10) 0.9702(7) 0.6659(5) 0.070(5) Uani 0.305(2) 1 d DG U P D -1
H307 H 0.117162 1.014432 0.673238 0.085 Uiso 0.305(2) 1 calc R U P D -1
C302 C 0.0364(9) 0.9360(7) 0.6699(4) 0.073(6) Uani 0.305(2) 1 d G U P D -1
C303 C 0.0320(12) 0.8713(7) 0.6592(6) 0.104(8) Uani 0.305(2) 1 d DG U P D -1
H303 H -0.021143 0.847935 0.661945 0.125 Uiso 0.305(2) 1 calc R U P D -1
C304 C 0.1055(14) 0.8408(7) 0.6445(7) 0.109(10) Uani 0.305(2) 1 d G U P D -1
H304 H 0.102477 0.796542 0.637196 0.131 Uiso 0.305(2) 1 calc R U P D -1
C305 C 0.1833(12) 0.8750(10) 0.6405(7) 0.119(10) Uani 0.305(2) 1 d G U P D -1
H305 H 0.233441 0.854094 0.630469 0.143 Uiso 0.305(2) 1 calc R U P D -1
C308 C -0.100(2) 0.9859(12) 0.5525(12) 0.059(8) Uani 0.195(2) 1 d D U P E -1
H30F H -0.147762 0.959665 0.536577 0.088 Uiso 0.195(2) 1 calc R U P E -1
H30G H -0.123921 1.027038 0.561042 0.088 Uiso 0.195(2) 1 calc R U P E -1
H30H H -0.072603 0.963821 0.580538 0.088 Uiso 0.195(2) 1 calc R U P E -1
C311 C 0.1205(12) 0.9863(12) 0.5075(10) 0.091(12) Uani 0.195(2) 1 d G U P E -1
H311 H 0.180164 0.972695 0.517065 0.110 Uiso 0.195(2) 1 calc R U P E -1
C312 C 0.0991(15) 1.0157(11) 0.4647(9) 0.066(10) Uani 0.195(2) 1 d G U P E -1
H312 H 0.144065 1.022215 0.445016 0.079 Uiso 0.195(2) 1 calc R U P E -1
C313 C 0.0118(17) 1.0355(12) 0.4507(7) 0.096(12) Uani 0.195(2) 1 d G U P E -1
H313 H -0.002875 1.055623 0.421453 0.115 Uiso 0.195(2) 1 calc R U P E -1
C314 C -0.0541(13) 1.0259(11) 0.4795(7) 0.073(10) Uani 0.195(2) 1 d DG U P E -1
H314 H -0.113718 1.039513 0.469940 0.087 Uiso 0.195(2) 1 calc R U P E -1
C309 C -0.0326(13) 0.9965(9) 0.5223(6) 0.053(7) Uani 0.195(2) 1 d G U P E -1
C310 C 0.0547(14) 0.9767(11) 0.5363(7) 0.101(15) Uani 0.195(2) 1 d DG U P E -1
H310 H 0.069319 0.956583 0.565552 0.122 Uiso 0.195(2) 1 calc R U P E -1
C27 C 0.4650(17) 0.9440(11) 0.4113(7) 0.088(3) Uani 0.201(3) 1 d G . P C 3
H27 H 0.489561 0.941411 0.382836 0.106 Uiso 0.201(3) 1 calc R U P C 3
C26 C 0.4773(15) 0.8940(9) 0.4430(8) 0.072(2) Uani 0.201(3) 1 d G . P C 3
H26 H 0.510346 0.857317 0.436095 0.087 Uiso 0.201(3) 1 calc R U P C 3
C28 C 0.4414(16) 0.8978(9) 0.4846(7) 0.0626(19) Uani 0.201(3) 1 d DG . P C 3
C24 C 0.3931(16) 0.9515(11) 0.4947(7) 0.076(2) Uani 0.201(3) 1 d G . P C 3
H24 H 0.368513 0.954071 0.523162 0.091 Uiso 0.201(3) 1 calc R U P C 3
C25 C 0.3807(18) 1.0015(9) 0.4630(10) 0.088(2) Uani 0.201(3) 1 d G . P C 3
H25 H 0.347726 1.038165 0.469905 0.106 Uiso 0.201(3) 1 calc R U P C 3
C48C C 0.4167(19) 0.9977(10) 0.4214(9) 0.090(2) Uani 0.201(3) 1 d G . P C 3
H48C H 0.408250 1.031837 0.399742 0.108 Uiso 0.201(3) 1 calc R U P C 3
C46C C 0.4677(19) 0.8378(16) 0.510(2) 0.055(4) Uani 0.201(3) 1 d D . P C 3
H46E H 0.514500 0.817016 0.494160 0.066 Uiso 0.201(3) 1 calc R U P C 3
H46F H 0.495838 0.849754 0.541427 0.066 Uiso 0.201(3) 1 calc R U P C 3

loop_
_atom_site_aniso_label
_atom_site_aniso_U_11
_atom_site_aniso_U_22
_atom_site_aniso_U_33
_atom_site_aniso_U_23
_atom_site_aniso_U_13
_atom_site_aniso_U_12
Dy3 0.03129(11) 0.03092(11) 0.03305(12) 0.00184(8) 0.00505(8) 0.00419(8)
Dy1 0.02720(11) 0.03105(11) 0.03535(12) -0.00048(8) 0.00642(8) 0.00247(8)
Dy2 0.02849(11) 0.03135(11) 0.03695(12) 0.00300(8) 0.00620(8) 0.00587(8)
O3 0.0277(14) 0.0261(14) 0.0350(16) -0.0010(11) 0.0050(11) 0.0035(12)
O6 0.0236(14) 0.0464(18) 0.0409(17) 0.0012(14) 0.0025(12) 0.0021(13)
O2 0.0275(14) 0.0285(14) 0.0402(17) 0.0025(12) 0.0028(12) 0.0040(12)
O7 0.0322(16) 0.0362(17) 0.053(2) -0.0026(14) 0.0050(14) -0.0024(13)
O4 0.0320(15) 0.0339(16) 0.0383(17) -0.0027(12) 0.0036(13) -0.0058(13)
O8 0.0336(16) 0.0458(18) 0.0312(16) 0.0002(13) 0.0000(12) 0.0023(14)
O11 0.0296(15) 0.0407(17) 0.0492(19) -0.0080(14) 0.0091(13) 0.0026(14)
O9 0.0333(17) 0.0434(18) 0.0460(19) -0.0042(14) -0.0015(14) -0.0007(14)
O16 0.0368(17) 0.0360(17) 0.054(2) 0.0070(15) -0.0007(15) -0.0061(14)
O5 0.0350(17) 0.0486(19) 0.0409(18) -0.0009(14) -0.0023(13) 0.0016(15)
O17 0.050(2) 0.0397(18) 0.046(2) 0.0079(15) 0.0054(15) -0.0034(15)
O1 0.0313(15) 0.0326(15) 0.0367(16) 0.0000(12) 0.0080(12) 0.0060(13)
O14 0.0436(18) 0.0412(18) 0.0394(18) 0.0069(14) 0.0108(14) 0.0074(15)
O15 0.052(2) 0.052(2) 0.0416(19) 0.0073(16) 0.0152(16) 0.0182(17)
O13 0.0466(19) 0.0358(17) 0.049(2) 0.0000(14) 0.0146(15) 0.0094(15)
O12 0.070(3) 0.0327(18) 0.078(3) 0.0039(17) 0.039(2) 0.0111(17)
O10 0.048(2) 0.0427(19) 0.092(3) -0.0185(19) 0.034(2) -0.0058(17)
N5 0.047(2) 0.041(2) 0.042(2) 0.0091(17) 0.0137(18) 0.0047(18)
C11 0.028(2) 0.056(3) 0.042(3) -0.006(2) 0.0062(19) 0.007(2)
N6 0.051(2) 0.036(2) 0.047(2) -0.0016(17) 0.0092(18) -0.0086(18)
N1 0.044(2) 0.060(3) 0.053(3) 0.016(2) 0.012(2) 0.022(2)
C6 0.027(2) 0.083(4) 0.046(3) -0.010(3) 0.007(2) 0.009(3)
C1 0.0244(19) 0.030(2) 0.039(2) -0.0043(17) 0.0034(16) -0.0048(17)
N2 0.044(2) 0.047(2) 0.042(2) 0.0070(18) 0.0091(18) 0.0135(19)
C10 0.025(2) 0.055(3) 0.049(3) -0.014(2) 0.0049(19) 0.002(2)
C21 0.037(3) 0.048(3) 0.065(3) -0.009(3) 0.009(2) -0.006(2)
C38 0.048(3) 0.037(2) 0.035(2) -0.0015(19) 0.007(2) 0.013(2)
C12 0.043(3) 0.047(3) 0.064(3) -0.002(2) 0.014(2) -0.008(2)
C5 0.043(3) 0.087(4) 0.042(3) 0.008(3) 0.009(2) 0.027(3)
C68 0.041(3) 0.031(2) 0.056(3) -0.002(2) 0.013(2) 0.001(2)
C20 0.032(2) 0.053(3) 0.033(2) -0.007(2) -0.0018(18) 0.006(2)
C19 0.032(2) 0.054(3) 0.045(3) -0.010(2) 0.0010(19) 0.006(2)
C53 0.033(2) 0.047(3) 0.037(2) 0.003(2) 0.0044(18) 0.001(2)
C2 0.045(3) 0.047(3) 0.041(3) -0.010(2) 0.007(2) -0.009(2)
C62 0.049(3) 0.046(3) 0.044(3) 0.009(2) 0.017(2) 0.007(2)
C8 0.030(3) 0.114(6) 0.061(4) -0.039(4) -0.003(2) -0.002(3)
C7 0.031(3) 0.096(5) 0.050(3) -0.016(3) -0.004(2) 0.005(3)
C23 0.041(3) 0.041(3) 0.062(3) -0.004(2) 0.017(2) 0.008(2)
C15 0.045(3) 0.065(3) 0.035(3) 0.000(2) 0.001(2) 0.017(3)
C61 0.047(3) 0.055(3) 0.036(3) 0.003(2) 0.014(2) 0.004(2)
C67 0.055(3) 0.048(3) 0.049(3) 0.008(2) 0.020(2) 0.006(2)
C3 0.028(2) 0.060(3) 0.049(3) -0.013(2) 0.002(2) -0.004(2)
C14 0.046(3) 0.063(3) 0.038(3) 0.009(2) 0.006(2) 0.019(3)
C75 0.053(3) 0.088(5) 0.056(4) -0.010(3) 0.005(3) -0.010(3)
C18 0.041(3) 0.068(4) 0.057(4) -0.015(3) -0.011(2) -0.004(3)
C70 0.056(3) 0.045(3) 0.048(3) -0.002(2) -0.001(2) 0.001(2)
C69 0.042(3) 0.042(3) 0.055(3) -0.002(2) 0.008(2) -0.005(2)
C9 0.040(3) 0.070(4) 0.069(4) -0.019(3) 0.016(3) -0.009(3)
C16 0.052(3) 0.098(5) 0.038(3) -0.001(3) -0.008(2) 0.009(3)
C54 0.062(3) 0.045(3) 0.066(4) 0.016(3) 0.024(3) 0.007(3)
C4 0.064(4) 0.081(5) 0.064(4) 0.018(3) -0.023(3) -0.007(3)
C71 0.094(5) 0.060(4) 0.057(4) 0.001(3) 0.013(3) -0.008(3)
C17 0.055(3) 0.095(5) 0.055(4) -0.019(3) -0.017(3) -0.002(4)
C22 0.065(4) 0.055(3) 0.059(4) 0.019(3) 0.001(3) 0.009(3)
C63 0.057(3) 0.059(3) 0.067(4) 0.023(3) 0.017(3) 0.009(3)
C13 0.072(4) 0.082(5) 0.082(5) 0.034(4) 0.026(4) 0.043(4)
C74 0.062(4) 0.119(6) 0.054(4) -0.006(4) 0.006(3) -0.011(4)
C65 0.052(3) 0.072(4) 0.092(5) 0.012(4) 0.014(3) 0.005(3)
C64 0.057(4) 0.068(4) 0.101(5) 0.029(4) 0.029(4) 0.005(3)
C72 0.153(8) 0.070(4) 0.048(4) -0.017(3) 0.007(4) -0.001(5)
C73 0.092(5) 0.106(6) 0.059(4) -0.004(4) 0.022(4) 0.007(5)
C66 0.054(3) 0.066(4) 0.064(4) 0.010(3) 0.012(3) 0.018(3)
C76 0.082(4) 0.038(3) 0.058(3) -0.006(2) 0.018(3) -0.019(3)
C55 0.077(3) 0.078(3) 0.053(3) 0.024(2) 0.030(3) 0.034(2)
C56 0.077(3) 0.095(4) 0.059(4) 0.025(3) 0.013(3) 0.028(3)
C58 0.105(5) 0.169(6) 0.047(4) 0.036(4) 0.025(3) 0.073(4)
C60 0.130(5) 0.086(3) 0.059(4) 0.033(3) 0.026(3) 0.048(3)
C57 0.081(4) 0.156(5) 0.070(4) 0.025(4) 0.008(3) 0.043(3)
C59 0.132(5) 0.149(6) 0.073(5) 0.055(5) 0.025(4) 0.067(4)
N4 0.064(3) 0.042(2) 0.054(3) -0.0089(19) 0.015(2) 0.009(2)
N3 0.045(2) 0.047(2) 0.093(4) -0.024(2) 0.032(2) -0.004(2)
C32A 0.042(5) 0.066(9) 0.072(7) -0.023(5) 0.001(5) 0.013(5)
C37A 0.059(6) 0.081(9) 0.069(7) -0.019(5) 0.002(5) 0.024(6)
C36A 0.062(6) 0.096(9) 0.072(7) -0.018(5) -0.001(5) 0.032(6)
C35A 0.053(5) 0.070(7) 0.073(7) -0.034(5) -0.006(4) 0.018(5)
C34A 0.043(5) 0.073(7) 0.092(8) -0.022(5) 0.002(5) 0.017(5)
C33A 0.040(4) 0.053(7) 0.091(8) -0.022(5) 0.007(5) 0.008(4)
C31A 0.035(3) 0.047(3) 0.055(11) -0.005(4) 0.012(4) 0.006(3)
C24A 0.053(7) 0.030(4) 0.095(9) -0.012(5) 0.041(7) -0.002(4)
C77A 0.061(8) 0.108(11) 0.096(12) 0.007(8) 0.005(7) -0.028(7)
C78A 0.037(6) 0.095(10) 0.083(10) 0.025(7) 0.003(6) -0.003(6)
C79A 0.043(7) 0.154(12) 0.090(11) 0.037(8) 0.009(6) 0.002(7)
C80A 0.071(9) 0.179(13) 0.074(9) 0.041(8) 0.023(7) -0.023(8)
C81A 0.096(11) 0.190(14) 0.092(11) 0.021(9) 0.026(9) -0.050(10)
C82A 0.087(10) 0.135(11) 0.066(8) 0.011(8) 0.009(7) -0.054(8)
C39A 0.071(8) 0.036(6) 0.045(6) -0.008(5) 0.013(5) -0.011(6)
C25A 0.035(4) 0.081(6) 0.081(5) -0.035(4) 0.009(4) -0.007(4)
C30A 0.064(6) 0.082(7) 0.096(5) -0.048(5) 0.028(4) -0.026(5)
C29A 0.084(8) 0.125(8) 0.091(5) -0.055(5) 0.018(5) -0.030(5)
C28A 0.114(11) 0.155(10) 0.088(6) -0.047(6) -0.006(7) -0.008(7)
C27A 0.187(19) 0.186(13) 0.078(6) -0.029(6) -0.018(7) 0.073(13)
C26A 0.105(10) 0.121(8) 0.080(6) -0.031(6) -0.013(6) 0.037(7)
C40A 0.063(5) 0.054(5) 0.062(7) -0.008(4) 0.035(5) -0.006(4)
C45A 0.075(5) 0.076(7) 0.123(12) 0.007(7) 0.011(7) 0.001(5)
C44A 0.073(5) 0.112(10) 0.22(2) 0.020(11) 0.012(8) 0.001(6)
C43A 0.082(6) 0.099(9) 0.20(2) -0.018(11) 0.035(9) -0.011(6)
C42A 0.076(6) 0.099(10) 0.24(2) 0.021(11) 0.057(8) -0.019(5)
C41A 0.077(6) 0.061(5) 0.130(12) 0.001(6) 0.056(7) -0.012(5)
C31B 0.035(3) 0.047(3) 0.055(11) -0.005(4) 0.012(4) 0.006(3)
C32B 0.030(4) 0.035(5) 0.058(6) -0.024(4) 0.000(4) -0.001(4)
C37B 0.042(6) 0.052(6) 0.069(6) -0.012(4) 0.001(4) 0.011(5)
C36B 0.047(6) 0.068(8) 0.071(7) -0.020(5) -0.002(4) 0.020(5)
C35B 0.037(5) 0.055(7) 0.074(7) -0.029(5) -0.004(4) 0.004(4)
C34B 0.042(5) 0.075(8) 0.068(7) -0.026(5) 0.006(4) 0.017(5)
C33B 0.038(5) 0.074(9) 0.068(6) -0.013(5) 0.010(5) 0.014(5)
C46A 0.054(4) 0.045(3) 0.064(10) -0.028(4) 0.003(4) -0.002(3)
C52A 0.073(4) 0.066(4) 0.076(4) -0.004(3) 0.003(3) -0.001(3)
C51A 0.092(5) 0.073(4) 0.096(5) 0.002(3) -0.008(4) 0.007(3)
C50A 0.089(5) 0.070(4) 0.108(5) 0.002(3) 0.005(4) 0.010(4)
C49A 0.099(6) 0.057(3) 0.105(5) -0.012(3) 0.001(4) 0.016(3)
C48A 0.090(5) 0.053(3) 0.083(4) -0.017(3) 0.004(4) 0.010(3)
C47A 0.062(4) 0.054(3) 0.073(4) -0.012(3) 0.011(3) 0.005(3)
C46B 0.054(4) 0.045(3) 0.064(10) -0.028(4) 0.003(4) -0.002(3)
C47B 0.062(4) 0.054(3) 0.073(4) -0.012(3) 0.011(3) 0.005(3)
C52B 0.073(4) 0.066(4) 0.076(4) -0.004(3) 0.003(3) -0.001(3)
C51B 0.092(5) 0.073(4) 0.096(5) 0.002(3) -0.008(4) 0.007(3)
C50B 0.089(5) 0.070(4) 0.108(5) 0.002(3) 0.005(4) 0.010(4)
C49B 0.099(6) 0.057(3) 0.105(5) -0.012(3) 0.001(4) 0.016(3)
C48B 0.090(5) 0.053(3) 0.083(4) -0.017(3) 0.004(4) 0.010(3)
C39B 0.071(4) 0.043(8) 0.051(6) -0.021(5) 0.017(4) 0.002(5)
C40B 0.066(4) 0.045(5) 0.074(8) -0.024(5) 0.023(5) 0.008(4)
C45B 0.054(5) 0.065(7) 0.089(9) -0.010(6) 0.016(5) 0.006(5)
C44B 0.056(5) 0.099(9) 0.110(11) -0.012(7) 0.008(5) -0.001(5)
C43B 0.065(6) 0.092(9) 0.101(10) -0.039(6) 0.021(6) -0.011(5)
C42B 0.078(5) 0.087(9) 0.110(11) -0.032(7) 0.030(6) -0.011(6)
C41B 0.081(5) 0.063(7) 0.100(10) -0.021(6) 0.027(6) -0.010(5)
C77B 0.077(6) 0.043(6) 0.055(6) -0.003(4) 0.028(5) -0.029(5)
C82B 0.083(7) 0.18(2) 0.128(13) -0.076(14) 0.046(6) -0.060(9)
C81B 0.107(8) 0.40(5) 0.26(2) -0.22(3) 0.101(11) -0.114(15)
C80B 0.109(8) 0.145(19) 0.141(13) -0.053(13) 0.072(8) -0.045(8)
C79B 0.110(9) 0.075(9) 0.095(10) -0.025(8) 0.061(7) -0.031(7)
C78B 0.089(8) 0.058(8) 0.054(7) -0.009(6) 0.033(5) -0.020(6)
C24B 0.071(14) 0.052(7) 0.128(10) -0.034(6) -0.002(9) 0.002(6)
C26B 0.086(13) 0.079(12) 0.120(11) -0.043(10) -0.029(9) 0.003(9)
C25B 0.078(12) 0.049(11) 0.131(9) -0.033(8) -0.013(8) -0.015(9)
C30B 0.081(14) 0.065(15) 0.124(10) -0.029(9) -0.019(9) -0.001(10)
C29B 0.110(17) 0.13(2) 0.129(10) -0.016(12) -0.022(10) 0.023(15)
C28B 0.104(15) 0.12(2) 0.116(11) -0.040(11) -0.044(11) 0.017(13)
C27B 0.095(15) 0.098(15) 0.122(11) -0.041(10) -0.038(9) -0.005(10)
C301 0.097(10) 0.083(10) 0.061(9) 0.004(8) 0.030(8) -0.027(8)
C306 0.140(15) 0.142(15) 0.126(15) 0.009(10) -0.005(9) 0.008(10)
C307 0.071(9) 0.093(10) 0.041(8) -0.013(7) -0.017(7) 0.001(8)
C302 0.095(10) 0.089(10) 0.034(7) 0.005(7) 0.010(7) 0.002(8)
C303 0.113(12) 0.115(12) 0.084(11) 0.030(9) 0.018(9) -0.013(9)
C304 0.124(13) 0.098(12) 0.106(12) 0.014(9) 0.015(9) 0.004(9)
C305 0.116(13) 0.132(13) 0.107(13) -0.007(9) 0.005(9) 0.026(9)
C308 0.066(12) 0.052(11) 0.057(11) 0.000(8) 0.003(9) -0.013(8)
C311 0.090(14) 0.082(14) 0.100(15) -0.005(9) 0.003(9) -0.003(9)
C312 0.075(13) 0.060(13) 0.064(13) -0.022(9) 0.014(9) -0.017(9)
C313 0.107(15) 0.102(15) 0.077(14) -0.003(9) 0.004(9) 0.011(10)
C314 0.073(12) 0.071(12) 0.067(12) -0.005(9) -0.017(9) 0.003(9)
C309 0.063(10) 0.037(9) 0.059(10) -0.015(8) 0.007(8) -0.007(8)
C310 0.105(18) 0.102(17) 0.094(17) -0.003(10) 0.000(10) 0.002(10)
C27 0.092(5) 0.073(4) 0.096(5) 0.002(3) -0.008(4) 0.007(3)
C26 0.073(4) 0.066(4) 0.076(4) -0.004(3) 0.003(3) -0.001(3)
C28 0.062(4) 0.054(3) 0.073(4) -0.012(3) 0.011(3) 0.005(3)
C24 0.090(5) 0.053(3) 0.083(4) -0.017(3) 0.004(4) 0.010(3)
C25 0.099(6) 0.057(3) 0.105(5) -0.012(3) 0.001(4) 0.016(3)
C48C 0.089(5) 0.070(4) 0.108(5) 0.002(3) 0.005(4) 0.010(4)
C46C 0.054(4) 0.045(3) 0.064(10) -0.028(4) 0.003(4) -0.002(3)

loop_
_atom_type_symbol
_atom_type_description
_atom_type_scat_dispersion_real
_atom_type_scat_dispersion_imag
_atom_type_scat_source
C C 0.0033 0.0016 'International Tables Vol C Tables 4.2.6.8 and 6.1.1.4'
Dy Dy -0.1892 4.4098 'International Tables Vol C Tables 4.2.6.8 and 6.1.1.4'
H H 0.0000 0.0000 'International Tables Vol C Tables 4.2.6.8 and 6.1.1.4'
N N 0.0061 0.0033 'International Tables Vol C Tables 4.2.6.8 and 6.1.1.4'
O O 0.0106 0.0060 'International Tables Vol C Tables 4.2.6.8 and 6.1.1.4'

loop_
_geom_angle_atom_site_label_1
_geom_angle_atom_site_label_2
_geom_angle_atom_site_label_3
_geom_angle
_geom_angle_site_symmetry_1
_geom_angle_site_symmetry_3
_geom_angle_publ_flag
O3 Dy3 O17 127.70(11) . . ?
O3 Dy3 O1 54.19(9) . . ?
O3 Dy3 N2 136.97(12) . . ?
O8 Dy3 O3 68.69(10) . . ?
O8 Dy3 O16 143.89(11) . . ?
O8 Dy3 O17 154.11(11) . . ?
O8 Dy3 O1 86.22(10) . . ?
O8 Dy3 N2 71.74(12) . . ?
O16 Dy3 O3 75.47(10) . . ?
O16 Dy3 O17 55.13(11) . . ?
O16 Dy3 O1 76.16(10) . . ?
O16 Dy3 N2 139.64(13) . . ?
O17 Dy3 O1 119.44(11) . . ?
O17 Dy3 N2 85.23(13) . . ?
O1 Dy3 N2 138.59(12) . . ?
O15 Dy3 O3 130.80(11) . . ?
O15 Dy3 O8 106.50(12) . . ?
O15 Dy3 O16 99.93(13) . . ?
O15 Dy3 O17 78.45(13) . . ?
O15 Dy3 O1 76.92(11) . . ?
O15 Dy3 O13 146.26(12) . 3_666 ?
O15 Dy3 N2 76.49(12) . . ?
O13 Dy3 O3 82.73(11) 3_666 . ?
O13 Dy3 O8 87.79(12) 3_666 . ?
O13 Dy3 O16 83.46(12) 3_666 . ?
O13 Dy3 O17 76.24(12) 3_666 . ?
O13 Dy3 O1 135.54(11) 3_666 . ?
O13 Dy3 N2 79.50(13) 3_666 . ?
O6 Dy1 O7 63.91(11) . . ?
O6 Dy1 O11 86.08(11) . . ?
O6 Dy1 O5 136.32(11) . . ?
O6 Dy1 O1 91.29(10) . . ?
O6 Dy1 O10 103.62(14) . . ?
O4 Dy1 O6 68.51(11) . . ?
O4 Dy1 O7 127.62(11) . . ?
O4 Dy1 O11 125.04(11) . . ?
O4 Dy1 O5 67.98(11) . . ?
O4 Dy1 O1 82.91(11) . . ?
O4 Dy1 O14 142.91(11) . . ?
O4 Dy1 O10 83.83(12) . . ?
O11 Dy1 O7 72.46(10) . . ?
O11 Dy1 O5 122.65(11) . . ?
O5 Dy1 O7 150.13(10) . . ?
O1 Dy1 O7 77.64(10) . . ?
O1 Dy1 O11 147.87(10) . . ?
O1 Dy1 O5 79.94(10) . . ?
O1 Dy1 O10 154.79(12) . . ?
O14 Dy1 O6 146.64(12) . . ?
O14 Dy1 O7 82.91(11) . . ?
O14 Dy1 O11 80.39(11) . . ?
O14 Dy1 O5 75.52(11) . . ?
O14 Dy1 O1 84.56(11) . . ?
O14 Dy1 O10 93.33(13) . . ?
O10 Dy1 O7 127.12(11) . . ?
O10 Dy1 O11 55.03(11) . . ?
O10 Dy1 O5 75.24(12) . . ?
O3 Dy2 Dy3 36.44(7) 3_666 3_666 ?
O3 Dy2 O8 68.49(10) 3_666 3_666 ?
O3 Dy2 O9 109.43(10) 3_666 3_666 ?
O3 Dy2 N1 140.51(13) 3_666 . ?
O6 Dy2 Dy3 177.18(7) . 3_666 ?
O6 Dy2 O3 146.30(10) . 3_666 ?
O6 Dy2 O8 142.12(10) . 3_666 ?
O6 Dy2 O9 85.41(11) . 3_666 ?
O6 Dy2 N1 72.15(13) . . ?
O2 Dy2 Dy3 102.43(7) . 3_666 ?
O2 Dy2 O3 78.83(10) . 3_666 ?
O2 Dy2 O6 79.80(11) . . ?
O2 Dy2 O8 102.33(11) . 3_666 ?
O2 Dy2 O9 66.97(10) . 3_666 ?
O2 Dy2 N1 131.98(14) . . ?
O4 Dy2 Dy3 113.73(7) . 3_666 ?
O4 Dy2 O3 83.29(10) . 3_666 ?
O4 Dy2 O6 68.14(10) . . ?
O4 Dy2 O2 82.00(11) . . ?
O4 Dy2 O8 149.68(10) . 3_666 ?
O4 Dy2 O9 142.46(10) . 3_666 ?
O4 Dy2 O12 78.65(13) . . ?
O4 Dy2 N1 120.03(13) . . ?
O8 Dy2 Dy3 35.96(7) 3_666 3_666 ?
O8 Dy2 O9 62.04(11) 3_666 3_666 ?
O8 Dy2 N1 79.52(12) 3_666 . ?
O9 Dy2 Dy3 93.86(7) 3_666 3_666 ?
O12 Dy2 Dy3 67.38(9) . 3_666 ?
O12 Dy2 O3 78.33(12) . 3_666 ?
O12 Dy2 O6 111.44(12) . . ?
O12 Dy2 O2 151.53(13) . . ?
O12 Dy2 O8 84.80(12) . 3_666 ?
O12 Dy2 O9 137.62(13) . 3_666 ?
O12 Dy2 N1 76.24(16) . . ?
N1 Dy2 Dy3 105.03(10) . 3_666 ?
N1 Dy2 O9 72.55(13) . 3_666 ?
Dy2 O3 Dy3 107.84(11) 3_666 . ?
C1 O3 Dy3 96.0(2) . . ?
C1 O3 Dy2 125.7(2) . 3_666 ?
Dy2 O6 Dy1 105.42(11) . . ?
C11 O6 Dy1 124.7(3) . . ?
C11 O6 Dy2 123.7(3) . . ?
C1 O2 Dy2 140.7(3) . . ?
C10 O7 Dy1 117.1(3) . . ?
C10 O7 C12 116.3(4) . . ?
C12 O7 Dy1 124.8(3) . . ?
Dy1 O4 Dy2 111.34(12) . . ?
C2 O4 Dy1 120.8(3) . . ?
C2 O4 Dy2 127.0(3) . . ?
Dy3 O8 Dy2 107.16(11) . 3_666 ?
C20 O8 Dy3 133.0(3) . . ?
C20 O8 Dy2 119.8(3) . 3_666 ?
C23 O11 Dy1 91.1(3) . . ?
C21 O9 Dy2 129.8(3) . 3_666 ?
C19 O9 Dy2 112.8(3) . 3_666 ?
C19 O9 C21 116.9(4) . . ?
C68 O16 Dy3 93.3(3) . . ?
C3 O5 Dy1 110.3(3) . . ?
C4 O5 Dy1 128.1(3) . . ?
C4 O5 C3 112.7(4) . . ?
C68 O17 Dy3 89.7(3) . . ?
Dy1 O1 Dy3 138.60(13) . . ?
C1 O1 Dy3 93.3(2) . . ?
C1 O1 Dy1 127.4(3) . . ?
C53 O14 Dy1 138.8(3) . . ?
C53 O15 Dy3 153.1(3) . . ?
C38 O13 Dy3 132.3(3) . 3_666 ?
C38 O12 Dy2 141.0(3) . . ?
C23 O10 Dy1 92.3(3) . . ?
C53 N5 C61 121.4(4) . . ?
C53 N5 C54 119.4(4) . . ?
C61 N5 C54 119.1(4) . . ?
O6 C11 C6 122.5(5) . . ?
O6 C11 C10 118.2(4) . . ?
C6 C11 C10 119.2(5) . . ?
C68 N6 C69 120.6(4) . . ?
C68 N6 C76 120.5(5) . . ?
C76 N6 C69 118.9(4) . . ?
C5 N1 Dy2 123.8(4) . . ?
C5 N1 C13 117.2(5) . . ?
C13 N1 Dy2 118.8(4) . . ?
C11 C6 C5 123.7(5) . . ?
C11 C6 C7 119.2(6) . . ?
C7 C6 C5 117.0(5) . . ?
O3 C1 O1 114.9(4) . . ?
O2 C1 O3 121.4(4) . . ?
O2 C1 O1 123.6(4) . . ?
C14 N2 Dy3 128.8(4) . . ?
C14 N2 C22 116.9(4) . . ?
C22 N2 Dy3 114.0(3) . . ?
O7 C10 C11 113.4(4) . . ?
C9 C10 O7 125.5(5) . . ?
C9 C10 C11 121.0(5) . . ?
O9 C21 H21A 109.5 . . ?
O9 C21 H21B 109.5 . . ?
O9 C21 H21C 109.5 . . ?
H21A C21 H21B 109.5 . . ?
H21A C21 H21C 109.5 . . ?
H21B C21 H21C 109.5 . . ?
O13 C38 N4 117.0(5) . . ?
O12 C38 O13 125.2(4) . . ?
O12 C38 N4 117.8(4) . . ?
O7 C12 H12A 109.5 . . ?
O7 C12 H12B 109.5 . . ?
O7 C12 H12C 109.5 . . ?
H12A C12 H12B 109.5 . . ?
H12A C12 H12C 109.5 . . ?
H12B C12 H12C 109.5 . . ?
N1 C5 C6 127.1(5) . . ?
N1 C5 H5 116.4 . . ?
C6 C5 H5 116.4 . . ?
O16 C68 N6 117.8(5) . . ?
O17 C68 O16 121.4(4) . . ?
O17 C68 N6 120.8(4) . . ?
O8 C20 C19 118.1(4) . . ?
O8 C20 C15 123.0(5) . . ?
C15 C20 C19 118.9(4) . . ?
O9 C19 C20 114.1(4) . . ?
O9 C19 C18 124.5(5) . . ?
C18 C19 C20 121.4(5) . . ?
O14 C53 N5 117.2(4) . . ?
O15 C53 O14 125.8(4) . . ?
O15 C53 N5 117.0(4) . . ?
O4 C2 H2A 109.8 . . ?
O4 C2 H2B 109.8 . . ?
O4 C2 C3 109.4(4) . . ?
H2A C2 H2B 108.2 . . ?
C3 C2 H2A 109.8 . . ?
C3 C2 H2B 109.8 . . ?
C67 C62 C61 120.9(5) . . ?
C63 C62 C61 121.6(5) . . ?
C63 C62 C67 117.5(5) . . ?
C7 C8 H8 119.7 . . ?
C7 C8 C9 120.6(5) . . ?
C9 C8 H8 119.7 . . ?
C6 C7 H7 119.7 . . ?
C8 C7 C6 120.6(6) . . ?
C8 C7 H7 119.7 . . ?
O11 C23 O10 121.0(4) . . ?
O11 C23 N3 119.6(4) . . ?
O10 C23 N3 119.3(5) . . ?
C20 C15 C14 123.7(5) . . ?
C20 C15 C16 117.7(5) . . ?
C16 C15 C14 118.5(5) . . ?
N5 C61 C62 113.6(4) . . ?
N5 C61 H61A 108.8 . . ?
N5 C61 H61B 108.8 . . ?
C62 C61 H61A 108.8 . . ?
C62 C61 H61B 108.8 . . ?
H61A C61 H61B 107.7 . . ?
C62 C67 H67 119.4 . . ?
C66 C67 C62 121.1(5) . . ?
C66 C67 H67 119.4 . . ?
O5 C3 C2 106.7(4) . . ?
O5 C3 H3A 110.4 . . ?
O5 C3 H3B 110.4 . . ?
C2 C3 H3A 110.4 . . ?
C2 C3 H3B 110.4 . . ?
H3A C3 H3B 108.6 . . ?
N2 C14 C15 127.3(5) . . ?
N2 C14 H14 116.3 . . ?
C15 C14 H14 116.3 . . ?
C70 C75 H75 119.7 . . ?
C74 C75 H75 119.7 . . ?
C74 C75 C70 120.6(6) . . ?
C19 C18 H18 120.2 . . ?
C19 C18 C17 119.7(6) . . ?
C17 C18 H18 120.2 . . ?
C75 C70 C69 119.2(5) . . ?
C71 C70 C75 119.4(6) . . ?
C71 C70 C69 121.4(5) . . ?
N6 C69 C70 113.4(4) . . ?
N6 C69 H69A 108.9 . . ?
N6 C69 H69B 108.9 . . ?
C70 C69 H69A 108.9 . . ?
C70 C69 H69B 108.9 . . ?
H69A C69 H69B 107.7 . . ?
C10 C9 C8 119.3(6) . . ?
C10 C9 H9 120.4 . . ?
C8 C9 H9 120.4 . . ?
C15 C16 H16 118.9 . . ?
C17 C16 C15 122.2(6) . . ?
C17 C16 H16 118.9 . . ?
N5 C54 H54A 108.5 . . ?
N5 C54 H54B 108.5 . . ?
N5 C54 C55 115.0(5) . . ?
H54A C54 H54B 107.5 . . ?
C55 C54 H54A 108.5 . . ?
C55 C54 H54B 108.5 . . ?
O5 C4 H4A 109.5 . . ?
O5 C4 H4B 109.5 . . ?
O5 C4 H4C 109.5 . . ?
H4A C4 H4B 109.5 . . ?
H4A C4 H4C 109.5 . . ?
H4B C4 H4C 109.5 . . ?
C70 C71 H71 120.0 . . ?
C70 C71 C72 120.0(7) . . ?
C72 C71 H71 120.0 . . ?
C18 C17 H17 120.0 . . ?
C16 C17 C18 120.1(5) . . ?
C16 C17 H17 120.0 . . ?
N2 C22 H22A 109.5 . . ?
N2 C22 H22B 109.5 . . ?
N2 C22 H22C 109.5 . . ?
H22A C22 H22B 109.5 . . ?
H22A C22 H22C 109.5 . . ?
H22B C22 H22C 109.5 . . ?
C62 C63 H63 118.9 . . ?
C64 C63 C62 122.1(6) . . ?
C64 C63 H63 118.9 . . ?
N1 C13 H13A 109.5 . . ?
N1 C13 H13B 109.5 . . ?
N1 C13 H13C 109.5 . . ?
H13A C13 H13B 109.5 . . ?
H13A C13 H13C 109.5 . . ?
H13B C13 H13C 109.5 . . ?
C75 C74 H74 120.1 . . ?
C73 C74 C75 119.9(7) . . ?
C73 C74 H74 120.1 . . ?
C64 C65 H65 120.1 . . ?
C64 C65 C66 119.7(6) . . ?
C66 C65 H65 120.1 . . ?
C63 C64 C65 119.5(6) . . ?
C63 C64 H64 120.2 . . ?
C65 C64 H64 120.2 . . ?
C71 C72 H72 120.2 . . ?
C73 C72 C71 119.5(7) . . ?
C73 C72 H72 120.2 . . ?
C74 C73 H73 119.7 . . ?
C72 C73 C74 120.5(7) . . ?
C72 C73 H73 119.7 . . ?
C67 C66 C65 120.0(6) . . ?
C67 C66 H66 120.0 . . ?
C65 C66 H66 120.0 . . ?
N6 C76 H76A 107.5 . . ?
N6 C76 H76B 107.5 . . ?
N6 C76 H76C 109.7 . . ?
N6 C76 H76D 109.7 . . ?
N6 C76 C77B 110.0(6) . . ?
H76A C76 H76B 107.0 . . ?
H76C C76 H76D 108.2 . . ?
C77A C76 N6 119.4(8) . . ?
C77A C76 H76A 107.5 . . ?
C77A C76 H76B 107.5 . . ?
C77B C76 H76C 109.7 . . ?
C77B C76 H76D 109.7 . . ?
C56 C55 C54 123.8(6) . . ?
C56 C55 C60 117.7(7) . . ?
C60 C55 C54 118.4(7) . . ?
C55 C56 H56 119.4 . . ?
C55 C56 C57 121.3(8) . . ?
C57 C56 H56 119.4 . . ?
C57 C58 H58 119.9 . . ?
C59 C58 H58 119.9 . . ?
C59 C58 C57 120.1(9) . . ?
C55 C60 H60 119.5 . . ?
C59 C60 C55 120.9(10) . . ?
C59 C60 H60 119.5 . . ?
C56 C57 H57 120.5 . . ?
C58 C57 C56 119.0(10) . . ?
C58 C57 H57 120.5 . . ?
C58 C59 C60 121.0(9) . . ?
C58 C59 H59 119.5 . . ?
C60 C59 H59 119.5 . . ?
C38 N4 C39A 124.4(7) . . ?
C38 N4 C46A 125.0(9) . . ?
C38 N4 C46B 118.1(12) . . ?
C38 N4 C39B 110.1(7) . . ?
C38 N4 C46C 114(3) . . ?
C46A N4 C39A 104.2(11) . . ?
C46B N4 C39B 129.5(13) . . ?
C23 N3 C31A 120(3) . . ?
C23 N3 C24A 120.4(6) . . ?
C23 N3 C31B 121(3) . . ?
C23 N3 C24B 121(2) . . ?
C31A N3 C24A 117(3) . . ?
C31B N3 C24B 117(4) . . ?
C37A C32A C33A 120.0 . . ?
C37A C32A C31A 116.8(18) . . ?
C33A C32A C31A 122.0(14) . . ?
C32A C37A H37A 120.0 . . ?
C36A C37A C32A 120.0 . . ?
C36A C37A H37A 120.0 . . ?
C37A C36A H36A 120.0 . . ?
C37A C36A C35A 120.0 . . ?
C35A C36A H36A 120.0 . . ?
C36A C35A H35A 120.0 . . ?
C36A C35A C34A 120.0 . . ?
C34A C35A H35A 120.0 . . ?
C35A C34A H34A 120.0 . . ?
C33A C34A C35A 120.0 . . ?
C33A C34A H34A 120.0 . . ?
C32A C33A H33A 120.0 . . ?
C34A C33A C32A 120.0 . . ?
C34A C33A H33A 120.0 . . ?
N3 C31A C32A 111(2) . . ?
N3 C31A H31A 109.5 . . ?
N3 C31A H31B 109.5 . . ?
C32A C31A H31A 109.5 . . ?
C32A C31A H31B 109.5 . . ?
H31A C31A H31B 108.1 . . ?
N3 C24A H24A 107.4 . . ?
N3 C24A H24B 107.4 . . ?
H24A C24A H24B 106.9 . . ?
C25A C24A N3 119.7(8) . . ?
C25A C24A H24A 107.4 . . ?
C25A C24A H24B 107.4 . . ?
C78A C77A C76 122.6(9) . . ?
C78A C77A C82A 120.0 . . ?
C82A C77A C76 117.3(9) . . ?
C77A C78A H78A 120.0 . . ?
C77A C78A C79A 120.0 . . ?
C79A C78A H78A 120.0 . . ?
C78A C79A H79A 120.0 . . ?
C78A C79A C80A 120.0 . . ?
C80A C79A H79A 120.0 . . ?
C79A C80A H80A 120.0 . . ?
C79A C80A C81A 120.0 . . ?
C81A C80A H80A 120.0 . . ?
C80A C81A H81A 120.0 . . ?
C82A C81A C80A 120.0 . . ?
C82A C81A H81A 120.0 . . ?
C77A C82A H82A 120.0 . . ?
C81A C82A C77A 120.0 . . ?
C81A C82A H82A 120.0 . . ?
N4 C39A H39A 109.6 . . ?
N4 C39A H39B 109.6 . . ?
N4 C39A C40A 110.1(8) . . ?
H39A C39A H39B 108.1 . . ?
C40A C39A H39A 109.6 . . ?
C40A C39A H39B 109.6 . . ?
C30A C25A C24A 119.8(7) . . ?
C30A C25A C26A 120.0 . . ?
C26A C25A C24A 120.2(7) . . ?
C25A C30A H30A 120.0 . . ?
C25A C30A C29A 120.0 . . ?
C29A C30A H30A 120.0 . . ?
C30A C29A H29A 120.0 . . ?
C28A C29A C30A 120.0 . . ?
C28A C29A H29A 120.0 . . ?
C29A C28A H28A 120.0 . . ?
C29A C28A C27A 120.0 . . ?
C27A C28A H28A 120.0 . . ?
C28A C27A H27A 120.0 . . ?
C26A C27A C28A 120.0 . . ?
C26A C27A H27A 120.0 . . ?
C25A C26A H26A 120.0 . . ?
C27A C26A C25A 120.0 . . ?
C27A C26A H26A 120.0 . . ?
C45A C40A C39A 120.6(7) . . ?
C45A C40A C41A 120.0 . . ?
C41A C40A C39A 119.4(7) . . ?
C40A C45A H45A 120.0 . . ?
C40A C45A C44A 120.0 . . ?
C44A C45A H45A 120.0 . . ?
C45A C44A H44A 120.0 . . ?
C43A C44A C45A 120.0 . . ?
C43A C44A H44A 120.0 . . ?
C44A C43A H43A 120.0 . . ?
C44A C43A C42A 120.0 . . ?
C42A C43A H43A 120.0 . . ?
C43A C42A H42A 120.0 . . ?
C43A C42A C41A 120.0 . . ?
C41A C42A H42A 120.0 . . ?
C40A C41A H41A 120.0 . . ?
C42A C41A C40A 120.0 . . ?
C42A C41A H41A 120.0 . . ?
N3 C31B H31C 108.2 . . ?
N3 C31B H31D 108.2 . . ?
N3 C31B C32B 116(3) . . ?
H31C C31B H31D 107.4 . . ?
C32B C31B H31C 108.2 . . ?
C32B C31B H31D 108.2 . . ?
C37B C32B C31B 126(2) . . ?
C37B C32B C33B 120.0 . . ?
C33B C32B C31B 114(2) . . ?
C32B C37B H37B 120.0 . . ?
C36B C37B C32B 120.0 . . ?
C36B C37B H37B 120.0 . . ?
C37B C36B H36B 120.0 . . ?
C35B C36B C37B 120.0 . . ?
C35B C36B H36B 120.0 . . ?
C36B C35B H35B 120.0 . . ?
C36B C35B C34B 120.0 . . ?
C34B C35B H35B 120.0 . . ?
C35B C34B H34B 120.0 . . ?
C33B C34B C35B 120.0 . . ?
C33B C34B H34B 120.0 . . ?
C32B C33B H33B 120.0 . . ?
C34B C33B C32B 120.0 . . ?
C34B C33B H33B 120.0 . . ?
N4 C46A H46A 109.2 . . ?
N4 C46A H46B 109.2 . . ?
N4 C46A C47A 112.2(8) . . ?
H46A C46A H46B 107.9 . . ?
C47A C46A H46A 109.2 . . ?
C47A C46A H46B 109.2 . . ?
C51A C52A H52A 120.0 . . ?
C51A C52A C47A 120.0 . . ?
C47A C52A H52A 120.0 . . ?
C52A C51A H51A 120.0 . . ?
C50A C51A C52A 120.0 . . ?
C50A C51A H51A 120.0 . . ?
C51A C50A H50A 120.0 . . ?
C49A C50A C51A 120.0 . . ?
C49A C50A H50A 120.0 . . ?
C50A C49A H49A 120.0 . . ?
C50A C49A C48A 120.0 . . ?
C48A C49A H49A 120.0 . . ?
C49A C48A H48A 120.0 . . ?
C49A C48A C47A 120.0 . . ?
C47A C48A H48A 120.0 . . ?
C52A C47A C46A 123.8(10) . . ?
C48A C47A C46A 116.2(10) . . ?
C48A C47A C52A 120.0 . . ?
N4 C46B H46C 107.1 . . ?
N4 C46B H46D 107.1 . . ?
N4 C46B C47B 120.8(16) . . ?
H46C C46B H46D 106.8 . . ?
C47B C46B H46C 107.1 . . ?
C47B C46B H46D 107.1 . . ?
C52B C47B C46B 117.3(14) . . ?
C52B C47B C48B 120.0 . . ?
C48B C47B C46B 122.7(14) . . ?
C47B C52B H52B 120.0 . . ?
C47B C52B C51B 120.0 . . ?
C51B C52B H52B 120.0 . . ?
C52B C51B H51B 120.0 . . ?
C52B C51B C50B 120.0 . . ?
C50B C51B H51B 120.0 . . ?
C51B C50B H50B 120.0 . . ?
C49B C50B C51B 120.0 . . ?
C49B C50B H50B 120.0 . . ?
C50B C49B H49B 120.0 . . ?
C48B C49B C50B 120.0 . . ?
C48B C49B H49B 120.0 . . ?
C47B C48B H48B 120.0 . . ?
C49B C48B C47B 120.0 . . ?
C49B C48B H48B 120.0 . . ?
N4 C39B H39C 107.9 . . ?
N4 C39B H39D 107.9 . . ?
N4 C39B C40B 117.7(11) . . ?
H39C C39B H39D 107.2 . . ?
C40B C39B H39C 107.9 . . ?
C40B C39B H39D 107.9 . . ?
C45B C40B C39B 119.5(9) . . ?
C45B C40B C41B 120.0 . . ?
C41B C40B C39B 120.5(9) . . ?
C40B C45B H45B 120.0 . . ?
C44B C45B C40B 120.0 . . ?
C44B C45B H45B 120.0 . . ?
C45B C44B H44B 120.0 . . ?
C45B C44B C43B 120.0 . . ?
C43B C44B H44B 120.0 . . ?
C44B C43B H43B 120.0 . . ?
C42B C43B C44B 120.0 . . ?
C42B C43B H43B 120.0 . . ?
C43B C42B H42B 120.0 . . ?
C41B C42B C43B 120.0 . . ?
C41B C42B H42B 120.0 . . ?
C40B C41B H41B 120.0 . . ?
C42B C41B C40B 120.0 . . ?
C42B C41B H41B 120.0 . . ?
C82B C77B C76 124.3(7) . . ?
C82B C77B C78B 120.0 . . ?
C78B C77B C76 115.6(7) . . ?
C77B C82B H82B 120.0 . . ?
C77B C82B C81B 120.0 . . ?
C81B C82B H82B 120.0 . . ?
C82B C81B H81B 120.0 . . ?
C80B C81B C82B 120.0 . . ?
C80B C81B H81B 120.0 . . ?
C81B C80B H80B 120.0 . . ?
C81B C80B C79B 120.0 . . ?
C79B C80B H80B 120.0 . . ?
C80B C79B H79B 120.0 . . ?
C80B C79B C78B 120.0 . . ?
C78B C79B H79B 120.0 . . ?
C77B C78B H78B 120.0 . . ?
C79B C78B C77B 120.0 . . ?
C79B C78B H78B 120.0 . . ?
N3 C24B H24C 112.5 . . ?
N3 C24B H24D 112.5 . . ?
N3 C24B C25B 96(2) . . ?
H24C C24B H24D 110.0 . . ?
C25B C24B H24C 112.5 . . ?
C25B C24B H24D 112.5 . . ?
C25B C26B H26B 120.0 . . ?
C25B C26B C27B 120.0 . . ?
C27B C26B H26B 120.0 . . ?
C26B C25B C24B 121(2) . . ?
C26B C25B C30B 120.0 . . ?
C30B C25B C24B 119(2) . . ?
C25B C30B H30B 120.0 . . ?
C29B C30B C25B 120.0 . . ?
C29B C30B H30B 120.0 . . ?
C30B C29B H29B 120.0 . . ?
C30B C29B C28B 120.0 . . ?
C28B C29B H29B 120.0 . . ?
C29B C28B H28B 120.0 . . ?
C29B C28B C27B 120.0 . . ?
C27B C28B H28B 120.0 . . ?
C26B C27B H27B 120.0 . . ?
C28B C27B C26B 120.0 . . ?
C28B C27B H27B 120.0 . . ?
H30C C301 H30D 109.5 . . ?
H30C C301 H30E 109.5 . . ?
H30D C301 H30E 109.5 . . ?
C302 C301 H30C 109.5 . . ?
C302 C301 H30D 109.5 . . ?
C302 C301 H30E 109.5 . . ?
C307 C306 H306 120.0 . . ?
C307 C306 C305 120.0 . . ?
C305 C306 H306 120.0 . . ?
C306 C307 H307 120.0 . . ?
C306 C307 C302 120.0 . . ?
C302 C307 H307 120.0 . . ?
C307 C302 C301 119.7(7) . . ?
C307 C302 C303 120.0 . . ?
C303 C302 C301 120.2(7) . . ?
C302 C303 H303 120.0 . . ?
C304 C303 C302 120.0 . . ?
C304 C303 H303 120.0 . . ?
C303 C304 H304 120.0 . . ?
C303 C304 C305 120.0 . . ?
C305 C304 H304 120.0 . . ?
C306 C305 H305 120.0 . . ?
C304 C305 C306 120.0 . . ?
C304 C305 H305 120.0 . . ?
H30F C308 H30G 109.5 . . ?
H30F C308 H30H 109.5 . . ?
H30G C308 H30H 109.5 . . ?
C309 C308 H30F 109.5 . . ?
C309 C308 H30G 109.5 . . ?
C309 C308 H30H 109.5 . . ?
C312 C311 H311 120.0 . . ?
C312 C311 C310 120.0 . . ?
C310 C311 H311 120.0 . . ?
C311 C312 H312 120.0 . . ?
C311 C312 C313 120.0 . . ?
C313 C312 H312 120.0 . . ?
C312 C313 H313 120.0 . . ?
C314 C313 C312 120.0 . . ?
C314 C313 H313 120.0 . . ?
C313 C314 H314 120.0 . . ?
C313 C314 C309 120.0 . . ?
C309 C314 H314 120.0 . . ?
C314 C309 C308 121.0(8) . . ?
C310 C309 C308 119.0(8) . . ?
C310 C309 C314 120.0 . . ?
C311 C310 H310 120.0 . . ?
C309 C310 C311 120.0 . . ?
C309 C310 H310 120.0 . . ?
C26 C27 H27 120.0 . . ?
C26 C27 C48C 120.0 . . ?
C48C C27 H27 120.0 . . ?
C27 C26 H26 120.0 . . ?
C27 C26 C28 120.0 . . ?
C28 C26 H26 120.0 . . ?
C26 C28 C46C 106(3) . . ?
C24 C28 C26 120.0 . . ?
C24 C28 C46C 134(3) . . ?
C28 C24 H24 120.0 . . ?
C25 C24 C28 120.0 . . ?
C25 C24 H24 120.0 . . ?
C24 C25 H25 120.0 . . ?
C48C C25 C24 120.0 . . ?
C48C C25 H25 120.0 . . ?
C27 C48C H48C 120.0 . . ?
C25 C48C C27 120.0 . . ?
C25 C48C H48C 120.0 . . ?
N4 C46C C28 119(2) . . ?
N4 C46C H46E 107.6 . . ?
N4 C46C H46F 107.6 . . ?
C28 C46C H46E 107.6 . . ?
C28 C46C H46F 107.6 . . ?
H46E C46C H46F 107.0 . . ?

loop_
_geom_bond_atom_site_label_1
_geom_bond_atom_site_label_2
_geom_bond_distance
_geom_bond_site_symmetry_2
_geom_bond_publ_flag
Dy3 O3 2.385(3) . ?
Dy3 O8 2.349(3) . ?
Dy3 O16 2.358(3) . ?
Dy3 O17 2.442(3) . ?
Dy3 O1 2.444(3) . ?
Dy3 O15 2.273(3) . ?
Dy3 O13 2.292(3) 3_666 ?
Dy3 N2 2.509(4) . ?
Dy1 O6 2.331(3) . ?
Dy1 O7 2.571(3) . ?
Dy1 O4 2.234(3) . ?
Dy1 O11 2.417(3) . ?
Dy1 O5 2.541(3) . ?
Dy1 O1 2.364(3) . ?
Dy1 O14 2.297(3) . ?
Dy1 O10 2.388(3) . ?
Dy2 O3 2.344(3) 3_666 ?
Dy2 O6 2.330(3) . ?
Dy2 O2 2.295(3) . ?
Dy2 O4 2.257(3) . ?
Dy2 O8 2.401(3) 3_666 ?
Dy2 O9 2.643(3) 3_666 ?
Dy2 O12 2.278(3) . ?
Dy2 N1 2.533(4) . ?
O3 C1 1.304(5) . ?
O6 C11 1.337(6) . ?
O2 C1 1.260(5) . ?
O7 C10 1.382(6) . ?
O7 C12 1.443(6) . ?
O4 C2 1.406(5) . ?
O8 C20 1.336(5) . ?
O11 C23 1.274(6) . ?
O9 C21 1.442(6) . ?
O9 C19 1.375(6) . ?
O16 C68 1.278(6) . ?
O5 C3 1.428(6) . ?
O5 C4 1.425(6) . ?
O17 C68 1.270(6) . ?
O1 C1 1.305(5) . ?
O14 C53 1.264(6) . ?
O15 C53 1.253(6) . ?
O13 C38 1.258(6) . ?
O12 C38 1.251(6) . ?
O10 C23 1.277(6) . ?
N5 C53 1.378(6) . ?
N5 C61 1.465(6) . ?
N5 C54 1.469(6) . ?
C11 C6 1.400(7) . ?
C11 C10 1.419(7) . ?
N6 C68 1.364(6) . ?
N6 C69 1.463(7) . ?
N6 C76 1.456(6) . ?
N1 C5 1.277(8) . ?
N1 C13 1.469(7) . ?
C6 C5 1.439(9) . ?
C6 C7 1.409(8) . ?
N2 C14 1.282(7) . ?
N2 C22 1.463(7) . ?
C10 C9 1.374(7) . ?
C21 H21A 0.9800 . ?
C21 H21B 0.9800 . ?
C21 H21C 0.9800 . ?
C38 N4 1.370(6) . ?
C12 H12A 0.9800 . ?
C12 H12B 0.9800 . ?
C12 H12C 0.9800 . ?
C5 H5 0.9500 . ?
C20 C19 1.415(7) . ?
C20 C15 1.410(7) . ?
C19 C18 1.387(7) . ?
C2 H2A 0.9900 . ?
C2 H2B 0.9900 . ?
C2 C3 1.496(7) . ?
C62 C61 1.502(7) . ?
C62 C67 1.401(7) . ?
C62 C63 1.396(7) . ?
C8 H8 0.9500 . ?
C8 C7 1.377(10) . ?
C8 C9 1.408(9) . ?
C7 H7 0.9500 . ?
C23 N3 1.365(6) . ?
C15 C14 1.441(8) . ?
C15 C16 1.428(7) . ?
C61 H61A 0.9900 . ?
C61 H61B 0.9900 . ?
C67 H67 0.9500 . ?
C67 C66 1.372(8) . ?
C3 H3A 0.9900 . ?
C3 H3B 0.9900 . ?
C14 H14 0.9500 . ?
C75 H75 0.9500 . ?
C75 C70 1.399(8) . ?
C75 C74 1.386(9) . ?
C18 H18 0.9500 . ?
C18 C17 1.388(9) . ?
C70 C69 1.511(7) . ?
C70 C71 1.384(8) . ?
C69 H69A 0.9900 . ?
C69 H69B 0.9900 . ?
C9 H9 0.9500 . ?
C16 H16 0.9500 . ?
C16 C17 1.362(10) . ?
C54 H54A 0.9900 . ?
C54 H54B 0.9900 . ?
C54 C55 1.498(9) . ?
C4 H4A 0.9800 . ?
C4 H4B 0.9800 . ?
C4 H4C 0.9800 . ?
C71 H71 0.9500 . ?
C71 C72 1.415(10) . ?
C17 H17 0.9500 . ?
C22 H22A 0.9800 . ?
C22 H22B 0.9800 . ?
C22 H22C 0.9800 . ?
C63 H63 0.9500 . ?
C63 C64 1.371(9) . ?
C13 H13A 0.9800 . ?
C13 H13B 0.9800 . ?
C13 H13C 0.9800 . ?
C74 H74 0.9500 . ?
C74 C73 1.384(10) . ?
C65 H65 0.9500 . ?
C65 C64 1.385(9) . ?
C65 C66 1.399(9) . ?
C64 H64 0.9500 . ?
C72 H72 0.9500 . ?
C72 C73 1.383(11) . ?
C73 H73 0.9500 . ?
C66 H66 0.9500 . ?
C76 H76A 0.9900 . ?
C76 H76B 0.9900 . ?
C76 H76C 0.9900 . ?
C76 H76D 0.9900 . ?
C76 C77A 1.456(11) . ?
C76 C77B 1.550(9) . ?
C55 C56 1.353(10) . ?
C55 C60 1.407(9) . ?
C56 H56 0.9500 . ?
C56 C57 1.400(10) . ?
C58 H58 0.9500 . ?
C58 C57 1.389(13) . ?
C58 C59 1.334(14) . ?
C60 H60 0.9500 . ?
C60 C59 1.366(12) . ?
C57 H57 0.9500 . ?
C59 H59 0.9500 . ?
N4 C39A 1.449(10) . ?
N4 C46A 1.446(10) . ?
N4 C46B 1.485(16) . ?
N4 C39B 1.529(13) . ?
N4 C46C 1.460(17) . ?
N3 C31A 1.456(12) . ?
N3 C24A 1.498(10) . ?
N3 C31B 1.453(13) . ?
N3 C24B 1.502(16) . ?
C32A C37A 1.3900 . ?
C32A C33A 1.3900 . ?
C32A C31A 1.47(4) . ?
C37A H37A 0.9500 . ?
C37A C36A 1.3900 . ?
C36A H36A 0.9500 . ?
C36A C35A 1.3900 . ?
C35A H35A 0.9500 . ?
C35A C34A 1.3900 . ?
C34A H34A 0.9500 . ?
C34A C33A 1.3900 . ?
C33A H33A 0.9500 . ?
C31A H31A 0.9900 . ?
C31A H31B 0.9900 . ?
C24A H24A 0.9900 . ?
C24A H24B 0.9900 . ?
C24A C25A 1.484(14) . ?
C77A C78A 1.3900 . ?
C77A C82A 1.3900 . ?
C78A H78A 0.9500 . ?
C78A C79A 1.3900 . ?
C79A H79A 0.9500 . ?
C79A C80A 1.3900 . ?
C80A H80A 0.9500 . ?
C80A C81A 1.3900 . ?
C81A H81A 0.9500 . ?
C81A C82A 1.3900 . ?
C82A H82A 0.9500 . ?
C39A H39A 0.9900 . ?
C39A H39B 0.9900 . ?
C39A C40A 1.492(12) . ?
C25A C30A 1.3900 . ?
C25A C26A 1.3900 . ?
C30A H30A 0.9500 . ?
C30A C29A 1.3900 . ?
C29A H29A 0.9500 . ?
C29A C28A 1.3900 . ?
C28A H28A 0.9500 . ?
C28A C27A 1.3900 . ?
C27A H27A 0.9500 . ?
C27A C26A 1.3900 . ?
C26A H26A 0.9500 . ?
C40A C45A 1.3900 . ?
C40A C41A 1.3900 . ?
C45A H45A 0.9500 . ?
C45A C44A 1.3900 . ?
C44A H44A 0.9500 . ?
C44A C43A 1.3900 . ?
C43A H43A 0.9500 . ?
C43A C42A 1.3900 . ?
C42A H42A 0.9500 . ?
C42A C41A 1.3900 . ?
C41A H41A 0.9500 . ?
C31B H31C 0.9900 . ?
C31B H31D 0.9900 . ?
C31B C32B 1.57(4) . ?
C32B C37B 1.3900 . ?
C32B C33B 1.3900 . ?
C37B H37B 0.9500 . ?
C37B C36B 1.3900 . ?
C36B H36B 0.9500 . ?
C36B C35B 1.3900 . ?
C35B H35B 0.9500 . ?
C35B C34B 1.3900 . ?
C34B H34B 0.9500 . ?
C34B C33B 1.3900 . ?
C33B H33B 0.9500 . ?
C46A H46A 0.9900 . ?
C46A H46B 0.9900 . ?
C46A C47A 1.490(11) . ?
C52A H52A 0.9500 . ?
C52A C51A 1.3900 . ?
C52A C47A 1.3900 . ?
C51A H51A 0.9500 . ?
C51A C50A 1.3900 . ?
C50A H50A 0.9500 . ?
C50A C49A 1.3900 . ?
C49A H49A 0.9500 . ?
C49A C48A 1.3900 . ?
C48A H48A 0.9500 . ?
C48A C47A 1.3900 . ?
C46B H46C 0.9900 . ?
C46B H46D 0.9900 . ?
C46B C47B 1.490(17) . ?
C47B C52B 1.3900 . ?
C47B C48B 1.3900 . ?
C52B H52B 0.9500 . ?
C52B C51B 1.3900 . ?
C51B H51B 0.9500 . ?
C51B C50B 1.3900 . ?
C50B H50B 0.9500 . ?
C50B C49B 1.3900 . ?
C49B H49B 0.9500 . ?
C49B C48B 1.3900 . ?
C48B H48B 0.9500 . ?
C39B H39C 0.9900 . ?
C39B H39D 0.9900 . ?
C39B C40B 1.537(15) . ?
C40B C45B 1.3900 . ?
C40B C41B 1.3900 . ?
C45B H45B 0.9500 . ?
C45B C44B 1.3900 . ?
C44B H44B 0.9500 . ?
C44B C43B 1.3900 . ?
C43B H43B 0.9500 . ?
C43B C42B 1.3900 . ?
C42B H42B 0.9500 . ?
C42B C41B 1.3900 . ?
C41B H41B 0.9500 . ?
C77B C82B 1.3900 . ?
C77B C78B 1.3900 . ?
C82B H82B 0.9500 . ?
C82B C81B 1.3900 . ?
C81B H81B 0.9500 . ?
C81B C80B 1.3900 . ?
C80B H80B 0.9500 . ?
C80B C79B 1.3900 . ?
C79B H79B 0.9500 . ?
C79B C78B 1.3900 . ?
C78B H78B 0.9500 . ?
C24B H24C 0.9900 . ?
C24B H24D 0.9900 . ?
C24B C25B 1.52(5) . ?
C26B H26B 0.9500 . ?
C26B C25B 1.3900 . ?
C26B C27B 1.3900 . ?
C25B C30B 1.3900 . ?
C30B H30B 0.9500 . ?
C30B C29B 1.3900 . ?
C29B H29B 0.9500 . ?
C29B C28B 1.3900 . ?
C28B H28B 0.9500 . ?
C28B C27B 1.3900 . ?
C27B H27B 0.9500 . ?
C301 H30C 0.9800 . ?
C301 H30D 0.9800 . ?
C301 H30E 0.9800 . ?
C301 C302 1.62(3) . ?
C306 H306 0.9500 . ?
C306 C307 1.3900 . ?
C306 C305 1.3900 . ?
C307 H307 0.9500 . ?
C307 C302 1.3900 . ?
C302 C303 1.3900 . ?
C303 H303 0.9500 . ?
C303 C304 1.3900 . ?
C304 H304 0.9500 . ?
C304 C305 1.3900 . ?
C305 H305 0.9500 . ?
C308 H30F 0.9800 . ?
C308 H30G 0.9800 . ?
C308 H30H 0.9800 . ?
C308 C309 1.43(4) . ?
C311 H311 0.9500 . ?
C311 C312 1.3900 . ?
C311 C310 1.3900 . ?
C312 H312 0.9500 . ?
C312 C313 1.3900 . ?
C313 H313 0.9500 . ?
C313 C314 1.3900 . ?
C314 H314 0.9500 . ?
C314 C309 1.3900 . ?
C309 C310 1.3900 . ?
C310 H310 0.9500 . ?
C27 H27 0.9500 . ?
C27 C26 1.3900 . ?
C27 C48C 1.3900 . ?
C26 H26 0.9500 . ?
C26 C28 1.3900 . ?
C28 C24 1.3900 . ?
C28 C46C 1.485(17) . ?
C24 H24 0.9500 . ?
C24 C25 1.3900 . ?
C25 H25 0.9500 . ?
C25 C48C 1.3900 . ?
C48C H48C 0.9500 . ?
C46C H46E 0.9900 . ?
C46C H46F 0.9900 . ?

loop_
_geom_torsion_atom_site_label_1
_geom_torsion_atom_site_label_2
_geom_torsion_atom_site_label_3
_geom_torsion_atom_site_label_4
_geom_torsion
_geom_torsion_site_symmetry_1
_geom_torsion_site_symmetry_2
_geom_torsion_site_symmetry_3
_geom_torsion_site_symmetry_4
_geom_torsion_publ_flag
Dy3 O3 C1 O2 -164.5(3) . . . . ?
Dy3 O3 C1 O1 12.6(4) . . . . ?
Dy3 O8 C20 C19 -148.7(3) . . . . ?
Dy3 O8 C20 C15 32.1(7) . . . . ?
Dy3 O16 C68 O17 6.9(5) . . . . ?
Dy3 O16 C68 N6 -173.0(4) . . . . ?
Dy3 O17 C68 O16 -6.6(5) . . . . ?
Dy3 O17 C68 N6 173.2(4) . . . . ?
Dy3 O1 C1 O3 -12.3(3) . . . . ?
Dy3 O1 C1 O2 164.8(4) . . . . ?
Dy3 O15 C53 O14 -24.0(11) . . . . ?
Dy3 O15 C53 N5 156.5(6) . . . . ?
Dy3 O13 C38 O12 -21.4(8) 3_666 . . . ?
Dy3 O13 C38 N4 159.0(3) 3_666 . . . ?
Dy3 N2 C14 C15 -11.6(8) . . . . ?
Dy1 O6 C11 C6 162.9(3) . . . . ?
Dy1 O6 C11 C10 -15.9(6) . . . . ?
Dy1 O7 C10 C11 10.1(5) . . . . ?
Dy1 O7 C10 C9 -168.9(4) . . . . ?
Dy1 O4 C2 C3 43.1(5) . . . . ?
Dy1 O11 C23 O10 7.5(5) . . . . ?
Dy1 O11 C23 N3 -173.6(5) . . . . ?
Dy1 O5 C3 C2 42.5(4) . . . . ?
Dy1 O1 C1 O3 175.9(2) . . . . ?
Dy1 O1 C1 O2 -7.1(6) . . . . ?
Dy1 O14 C53 O15 13.1(8) . . . . ?
Dy1 O14 C53 N5 -167.5(3) . . . . ?
Dy1 O10 C23 O11 -7.6(5) . . . . ?
Dy1 O10 C23 N3 173.5(5) . . . . ?
Dy2 O3 C1 O2 78.5(4) 3_666 . . . ?
Dy2 O3 C1 O1 -104.4(4) 3_666 . . . ?
Dy2 O6 C11 C6 -48.7(6) . . . . ?
Dy2 O6 C11 C10 132.5(4) . . . . ?
Dy2 O2 C1 O3 -149.8(3) . . . . ?
Dy2 O2 C1 O1 33.3(6) . . . . ?
Dy2 O4 C2 C3 -125.2(3) . . . . ?
Dy2 O8 C20 C19 31.8(5) 3_666 . . . ?
Dy2 O8 C20 C15 -147.4(4) 3_666 . . . ?
Dy2 O9 C19 C20 -24.3(5) 3_666 . . . ?
Dy2 O9 C19 C18 154.9(4) 3_666 . . . ?
Dy2 O12 C38 O13 18.5(9) . . . . ?
Dy2 O12 C38 N4 -161.9(4) . . . . ?
Dy2 N1 C5 C6 7.2(8) . . . . ?
O6 C11 C6 C5 -2.7(8) . . . . ?
O6 C11 C6 C7 -178.7(5) . . . . ?
O6 C11 C10 O7 2.2(6) . . . . ?
O6 C11 C10 C9 -178.8(4) . . . . ?
O7 C10 C9 C8 176.4(5) . . . . ?
O4 C2 C3 O5 -55.2(5) . . . . ?
O8 C20 C19 O9 -1.8(6) . . . . ?
O8 C20 C19 C18 179.0(5) . . . . ?
O8 C20 C15 C14 4.5(8) . . . . ?
O8 C20 C15 C16 -179.5(5) . . . . ?
O11 C23 N3 C31A 10(2) . . . . ?
O11 C23 N3 C24A 172.2(7) . . . . ?
O11 C23 N3 C31B 18(2) . . . . ?
O11 C23 N3 C24B -170(2) . . . . ?
O9 C19 C18 C17 -177.5(5) . . . . ?
O13 C38 N4 C39A -166.0(7) . . . . ?
O13 C38 N4 C46A -18.5(10) . . . . ?
O13 C38 N4 C46B 10.7(12) . . . . ?
O13 C38 N4 C39B 175.0(8) . . . . ?
O13 C38 N4 C46C -13.3(15) . . . . ?
O12 C38 N4 C39A 14.3(9) . . . . ?
O12 C38 N4 C46A 161.8(8) . . . . ?
O12 C38 N4 C46B -169.0(10) . . . . ?
O12 C38 N4 C39B -4.7(9) . . . . ?
O12 C38 N4 C46C 167.0(15) . . . . ?
O10 C23 N3 C31A -171.3(19) . . . . ?
O10 C23 N3 C24A -8.9(10) . . . . ?
O10 C23 N3 C31B -163(2) . . . . ?
O10 C23 N3 C24B 9(2) . . . . ?
N5 C54 C55 C56 -17.9(8) . . . . ?
N5 C54 C55 C60 167.2(5) . . . . ?
C11 C6 C5 N1 23.4(9) . . . . ?
C11 C6 C7 C8 -2.4(8) . . . . ?
C11 C10 C9 C8 -2.6(8) . . . . ?
N6 C76 C77A C78A -35.5(13) . . . . ?
N6 C76 C77A C82A 140.8(8) . . . . ?
N6 C76 C77B C82B 106.1(11) . . . . ?
N6 C76 C77B C78B -69.6(10) . . . . ?
C6 C11 C10 O7 -176.7(4) . . . . ?
C6 C11 C10 C9 2.4(7) . . . . ?
C10 C11 C6 C5 176.1(5) . . . . ?
C10 C11 C6 C7 0.1(7) . . . . ?
C21 O9 C19 C20 163.1(4) . . . . ?
C21 O9 C19 C18 -17.7(7) . . . . ?
C38 N4 C39A C40A -67.1(11) . . . . ?
C38 N4 C46A C47A 118.2(12) . . . . ?
C38 N4 C46B C47B 105(2) . . . . ?
C38 N4 C39B C40B -72.0(13) . . . . ?
C38 N4 C46C C28 107(5) . . . . ?
C12 O7 C10 C11 175.2(4) . . . . ?
C12 O7 C10 C9 -3.9(7) . . . . ?
C5 C6 C7 C8 -178.6(5) . . . . ?
C68 N6 C69 C70 87.4(6) . . . . ?
C68 N6 C76 C77A 85.3(9) . . . . ?
C68 N6 C76 C77B 93.7(8) . . . . ?
C20 C19 C18 C17 1.6(8) . . . . ?
C20 C15 C14 N2 -13.2(8) . . . . ?
C20 C15 C16 C17 -0.8(9) . . . . ?
C19 C20 C15 C14 -174.7(5) . . . . ?
C19 C20 C15 C16 1.3(7) . . . . ?
C19 C18 C17 C16 -1.1(10) . . . . ?
C53 N5 C61 C62 99.8(5) . . . . ?
C53 N5 C54 C55 96.3(6) . . . . ?
C62 C67 C66 C65 -1.8(9) . . . . ?
C62 C63 C64 C65 -1.0(11) . . . . ?
C7 C6 C5 N1 -160.5(6) . . . . ?
C7 C8 C9 C10 0.3(9) . . . . ?
C23 N3 C31A C32A -137(3) . . . . ?
C23 N3 C24A C25A -104.7(11) . . . . ?
C23 N3 C31B C32B -135(4) . . . . ?
C23 N3 C24B C25B -100(3) . . . . ?
C15 C20 C19 O9 177.4(4) . . . . ?
C15 C20 C19 C18 -1.7(7) . . . . ?
C15 C16 C17 C18 0.7(10) . . . . ?
C61 N5 C53 O14 -6.6(7) . . . . ?
C61 N5 C53 O15 173.0(4) . . . . ?
C61 N5 C54 C55 -87.2(6) . . . . ?
C61 C62 C67 C66 -179.3(5) . . . . ?
C61 C62 C63 C64 -179.3(6) . . . . ?
C67 C62 C61 N5 -86.1(6) . . . . ?
C67 C62 C63 C64 0.8(9) . . . . ?
C14 C15 C16 C17 175.4(6) . . . . ?
C75 C70 C69 N6 -76.7(6) . . . . ?
C75 C70 C71 C72 1.9(10) . . . . ?
C75 C74 C73 C72 1.2(12) . . . . ?
C70 C75 C74 C73 -1.6(11) . . . . ?
C70 C71 C72 C73 -2.3(11) . . . . ?
C69 N6 C68 O16 2.1(7) . . . . ?
C69 N6 C68 O17 -177.7(4) . . . . ?
C69 N6 C76 C77A -93.7(9) . . . . ?
C69 N6 C76 C77B -85.4(7) . . . . ?
C69 C70 C71 C72 -178.1(6) . . . . ?
C9 C8 C7 C6 2.2(9) . . . . ?
C16 C15 C14 N2 170.8(5) . . . . ?
C54 N5 C53 O14 169.8(5) . . . . ?
C54 N5 C53 O15 -10.7(7) . . . . ?
C54 N5 C61 C62 -76.6(6) . . . . ?
C54 C55 C56 C57 -176.7(6) . . . . ?
C54 C55 C60 C59 176.2(7) . . . . ?
C4 O5 C3 C2 -167.4(4) . . . . ?
C71 C70 C69 N6 103.4(6) . . . . ?
C71 C72 C73 C74 0.7(12) . . . . ?
C22 N2 C14 C15 175.7(5) . . . . ?
C63 C62 C61 N5 94.0(6) . . . . ?
C63 C62 C67 C66 0.6(8) . . . . ?
C13 N1 C5 C6 -177.8(6) . . . . ?
C74 C75 C70 C69 -180.0(6) . . . . ?
C74 C75 C70 C71 0.0(10) . . . . ?
C64 C65 C66 C67 1.7(10) . . . . ?
C66 C65 C64 C63 -0.3(11) . . . . ?
C76 N6 C68 O16 -176.9(5) . . . . ?
C76 N6 C68 O17 3.2(7) . . . . ?
C76 N6 C69 C70 -93.5(6) . . . . ?
C76 C77A C78A C79A 176.2(13) . . . . ?
C76 C77A C82A C81A -176.4(12) . . . . ?
C76 C77B C82B C81B -175.5(11) . . . . ?
C76 C77B C78B C79B 175.9(10) . . . . ?
C55 C56 C57 C58 1.6(11) . . . . ?
C55 C60 C59 C58 -0.2(13) . . . . ?
C56 C55 C60 C59 0.9(10) . . . . ?
C60 C55 C56 C57 -1.6(10) . . . . ?
C57 C58 C59 C60 0.2(14) . . . . ?
C59 C58 C57 C56 -0.9(12) . . . . ?
N4 C39A C40A C45A -69.8(11) . . . . ?
N4 C39A C40A C41A 112.2(10) . . . . ?
N4 C46A C47A C52A -72.8(16) . . . . ?
N4 C46A C47A C48A 109.5(13) . . . . ?
N4 C46B C47B C52B -36(3) . . . . ?
N4 C46B C47B C48B 143.1(18) . . . . ?
N4 C39B C40B C45B -43.1(15) . . . . ?
N4 C39B C40B C41B 137.9(11) . . . . ?
N3 C24A C25A C30A -129.5(9) . . . . ?
N3 C24A C25A C26A 48.8(13) . . . . ?
N3 C31B C32B C37B 46(7) . . . . ?
N3 C31B C32B C33B -136(4) . . . . ?
N3 C24B C25B C26B 60(3) . . . . ?
N3 C24B C25B C30B -125(2) . . . . ?
C32A C37A C36A C35A 0.0 . . . . ?
C37A C32A C33A C34A 0.0 . . . . ?
C37A C32A C31A N3 46(5) . . . . ?
C37A C36A C35A C34A 0.0 . . . . ?
C36A C35A C34A C33A 0.0 . . . . ?
C35A C34A C33A C32A 0.0 . . . . ?
C33A C32A C37A C36A 0.0 . . . . ?
C33A C32A C31A N3 -146(2) . . . . ?
C31A N3 C24A C25A 58.1(19) . . . . ?
C31A C32A C37A C36A 168(3) . . . . ?
C31A C32A C33A C34A -167(3) . . . . ?
C24A N3 C31A C32A 60(4) . . . . ?
C24A C25A C30A C29A 178.3(10) . . . . ?
C24A C25A C26A C27A -178.3(10) . . . . ?
C77A C78A C79A C80A 0.0 . . . . ?
C78A C77A C82A C81A 0.0 . . . . ?
C78A C79A C80A C81A 0.0 . . . . ?
C79A C80A C81A C82A 0.0 . . . . ?
C80A C81A C82A C77A 0.0 . . . . ?
C82A C77A C78A C79A 0.0 . . . . ?
C39A N4 C46A C47A -89.0(15) . . . . ?
C39A C40A C45A C44A -178.0(9) . . . . ?
C39A C40A C41A C42A 178.0(9) . . . . ?
C25A C30A C29A C28A 0.0 . . . . ?
C30A C25A C26A C27A 0.0 . . . . ?
C30A C29A C28A C27A 0.0 . . . . ?
C29A C28A C27A C26A 0.0 . . . . ?
C28A C27A C26A C25A 0.0 . . . . ?
C26A C25A C30A C29A 0.0 . . . . ?
C40A C45A C44A C43A 0.0 . . . . ?
C45A C40A C41A C42A 0.0 . . . . ?
C45A C44A C43A C42A 0.0 . . . . ?
C44A C43A C42A C41A 0.0 . . . . ?
C43A C42A C41A C40A 0.0 . . . . ?
C41A C40A C45A C44A 0.0 . . . . ?
C31B N3 C24B C25B 73(3) . . . . ?
C31B C32B C37B C36B 178(3) . . . . ?
C31B C32B C33B C34B -179(3) . . . . ?
C32B C37B C36B C35B 0.0 . . . . ?
C37B C32B C33B C34B 0.0 . . . . ?
C37B C36B C35B C34B 0.0 . . . . ?
C36B C35B C34B C33B 0.0 . . . . ?
C35B C34B C33B C32B 0.0 . . . . ?
C33B C32B C37B C36B 0.0 . . . . ?
C46A N4 C39A C40A 139.8(9) . . . . ?
C52A C51A C50A C49A 0.0 . . . . ?
C51A C52A C47A C46A -177.6(9) . . . . ?
C51A C52A C47A C48A 0.0 . . . . ?
C51A C50A C49A C48A 0.0 . . . . ?
C50A C49A C48A C47A 0.0 . . . . ?
C49A C48A C47A C46A 177.8(8) . . . . ?
C49A C48A C47A C52A 0.0 . . . . ?
C47A C52A C51A C50A 0.0 . . . . ?
C46B N4 C39B C40B 90.0(18) . . . . ?
C46B C47B C52B C51B 179(2) . . . . ?
C46B C47B C48B C49B -179(2) . . . . ?
C47B C52B C51B C50B 0.0 . . . . ?
C52B C47B C48B C49B 0.0 . . . . ?
C52B C51B C50B C49B 0.0 . . . . ?
C51B C50B C49B C48B 0.0 . . . . ?
C50B C49B C48B C47B 0.0 . . . . ?
C48B C47B C52B C51B 0.0 . . . . ?
C39B N4 C46B C47B -56(3) . . . . ?
C39B C40B C45B C44B -179.1(10) . . . . ?
C39B C40B C41B C42B 179.1(10) . . . . ?
C40B C45B C44B C43B 0.0 . . . . ?
C45B C40B C41B C42B 0.0 . . . . ?
C45B C44B C43B C42B 0.0 . . . . ?
C44B C43B C42B C41B 0.0 . . . . ?
C43B C42B C41B C40B 0.0 . . . . ?
C41B C40B C45B C44B 0.0 . . . . ?
C77B C82B C81B C80B 0.0 . . . . ?
C82B C77B C78B C79B 0.0 . . . . ?
C82B C81B C80B C79B 0.0 . . . . ?
C81B C80B C79B C78B 0.0 . . . . ?
C80B C79B C78B C77B 0.0 . . . . ?
C78B C77B C82B C81B 0.0 . . . . ?
C24B N3 C31B C32B 52(6) . . . . ?
C24B C25B C30B C29B -176(3) . . . . ?
C26B C25B C30B C29B 0.0 . . . . ?
C25B C26B C27B C28B 0.0 . . . . ?
C25B C30B C29B C28B 0.0 . . . . ?
C30B C29B C28B C27B 0.0 . . . . ?
C29B C28B C27B C26B 0.0 . . . . ?
C27B C26B C25B C24B 175(2) . . . . ?
C27B C26B C25B C30B 0.0 . . . . ?
C301 C302 C303 C304 175.9(10) . . . . ?
C306 C307 C302 C301 -175.9(10) . . . . ?
C306 C307 C302 C303 0.0 . . . . ?
C307 C306 C305 C304 0.0 . . . . ?
C307 C302 C303 C304 0.0 . . . . ?
C302 C303 C304 C305 0.0 . . . . ?
C303 C304 C305 C306 0.0 . . . . ?
C305 C306 C307 C302 0.0 . . . . ?
C308 C309 C310 C311 179.7(9) . . . . ?
C311 C312 C313 C314 0.0 . . . . ?
C312 C311 C310 C309 0.0 . . . . ?
C312 C313 C314 C309 0.0 . . . . ?
C313 C314 C309 C308 -179.7(9) . . . . ?
C313 C314 C309 C310 0.0 . . . . ?
C314 C309 C310 C311 0.0 . . . . ?
C310 C311 C312 C313 0.0 . . . . ?
C27 C26 C28 C24 0.0 . . . . ?
C27 C26 C28 C46C -179(2) . . . . ?
C26 C27 C48C C25 0.0 . . . . ?
C26 C28 C24 C25 0.0 . . . . ?
C26 C28 C46C N4 -109(5) . . . . ?
C28 C24 C25 C48C 0.0 . . . . ?
C24 C28 C46C N4 72(6) . . . . ?
C24 C25 C48C C27 0.0 . . . . ?
C48C C27 C26 C28 0.0 . . . . ?
C46C C28 C24 C25 179(3) . . . . ?

loop_
_smtbx_masks_void_nr
_smtbx_masks_void_average_x
_smtbx_masks_void_average_y
_smtbx_masks_void_average_z
_smtbx_masks_void_volume
_smtbx_masks_void_count_electrons
_smtbx_masks_void_content
1 0.398 0.035 0.690 141.9 36.2 '0.75 C7H8'
2 0.398 0.465 0.190 141.9 36.1 '0.75 C7H8'
3 0.602 -0.035 0.310 141.9 38.5 '0.75 C7H8'
4 0.602 0.535 0.810 141.9 38.6 '0.75 C7H8'
